data_7132499
loop_
_publ_author_name
'Duwe, Dario'
'Saha, Koushik'
'Endres, Lukas'
'Br&#xfc;ckner, Tobias'
'Dewhurst, Rian D.'
'Dietz, Maximilian'
'Radacki, Krzysztof'
'Fantuzzi, Felipe'
'Braunschweig, Holger'

_publ_section_title
;
 Stepwise and selective synthesis of chelating, multimetallic and
 mixed-metal &#x3c0;-diborene complexes.
;
_journal_issue 9
_journal_name_full 'Chemical communications (Cambridge, England)'
_journal_page_first 1120
_journal_page_last 1123
_journal_paper_doi 10.1039/d3cc05477b
_journal_volume 60
_journal_year 2024
_chemical_absolute_configuration unk
_chemical_formula_moiety '2(C51 H65 Au B2 Cl2 Cu N5), 3(C6 H6)'
_chemical_formula_sum 'C120 H148 Au2 B4 Cl4 Cu2 N10'
_chemical_formula_weight 2436.53
_space_group_crystal_system monoclinic
_space_group_IT_number 9
_space_group_name_Hall 'C -2yc'
_space_group_name_H-M_alt 'C 1 c 1'
_atom_sites_solution_hydrogens mixed
_atom_sites_solution_primary dual
_atom_sites_solution_secondary difmap
_audit_creation_date 2023-02-07
_audit_creation_method 'CIF-fill 1.3q (K.Radacki, 2005-22)'
_audit_update_record
;
2023-08-23 deposited with the CCDC.	2023-12-17 downloaded from the CCDC.
;
_cell_angle_alpha 90
_cell_angle_beta 101.525(12)
_cell_angle_gamma 90
_cell_formula_units_Z 4
_cell_length_a 35.642(9)
_cell_length_b 11.768(3)
_cell_length_c 26.907(7)
_cell_measurement_reflns_used 9819
_cell_measurement_temperature 100(2)
_cell_measurement_theta_max 26.39
_cell_measurement_theta_min 2.46
_cell_volume 11058(5)
_computing_cell_refinement 'Saint+ ver. 8.40B (Bruker AXS)'
_computing_data_collection 'BIS 6.2.14 / APEX4 ver. 2021.10 (Bruker AXS)'
_computing_data_reduction 'Saint+ ver. 8.40B (Bruker AXS)'
_computing_molecular_graphics 'ShelXLe (Huebschle et all, 2011)'
_computing_publication_material 'SHELXL-2018/3 (Sheldrick, 2018)'
_computing_structure_refinement 'SHELXL-2018/3 (Sheldrick, 2018)'
_computing_structure_solution 'SHELXT 2014/5 (Sheldrick, 2014)'
_diffrn_ambient_environment N~2~
_diffrn_ambient_temperature 100(2)
_diffrn_detector CPA
_diffrn_detector_area_resol_mean 7.5
_diffrn_detector_type 'Photon II'
_diffrn_measured_fraction_theta_full 0.999
_diffrn_measured_fraction_theta_max 1.000
_diffrn_measurement_device 'four-circle diffractometer'
_diffrn_measurement_device_type 'Bruker D8-Quest'
_diffrn_measurement_method '\f and \w scans'
_diffrn_orient_matrix_type
;
 Sparks R.A., Computational Crystallography p1-18 (Clarendon Press, 1982)
;
_diffrn_orient_matrix_UB_11 -0,0084934
_diffrn_orient_matrix_UB_12 0,0704414
_diffrn_orient_matrix_UB_13 -0,0198700
_diffrn_orient_matrix_UB_21 0,0014445
_diffrn_orient_matrix_UB_22 0,0432876
_diffrn_orient_matrix_UB_23 0,0323085
_diffrn_orient_matrix_UB_31 0,0273073
_diffrn_orient_matrix_UB_32 0,0196194
_diffrn_orient_matrix_UB_33 0,0000570
_diffrn_radiation_monochromator 'multi-layer mirror'
_diffrn_radiation_probe x-ray
_diffrn_radiation_type MoK\a
_diffrn_radiation_wavelength 0.71073
_diffrn_radiation_xray_symbol K-L~2,3~
_diffrn_reflns_av_R_equivalents 0.0588
_diffrn_reflns_av_unetI/netI 0.0448
_diffrn_reflns_Laue_measured_fraction_full 0.999
_diffrn_reflns_Laue_measured_fraction_max 1.000
_diffrn_reflns_limit_h_max 41
_diffrn_reflns_limit_h_min -42
_diffrn_reflns_limit_k_max 14
_diffrn_reflns_limit_k_min -14
_diffrn_reflns_limit_l_max 32
_diffrn_reflns_limit_l_min -32
_diffrn_reflns_number 89055
_diffrn_reflns_point_group_measured_fraction_full 0.984
_diffrn_reflns_point_group_measured_fraction_max 0.984
_diffrn_reflns_theta_full 25.242
_diffrn_reflns_theta_max 25.349
_diffrn_reflns_theta_min 1.937
_diffrn_source 'micro-focus sealed X-ray tube'
_diffrn_source_type 'Incoatec ImS 2.0'
_diffrn_standards_number 0
_exptl_absorpt_coefficient_mu 3.175
_exptl_absorpt_correction_T_max 0.7454
_exptl_absorpt_correction_T_min 0.5986
_exptl_absorpt_correction_type multi-scan
_exptl_absorpt_process_details 'SADABS 2016/2 (Bruker AXS)'
_exptl_crystal_colour red
_exptl_crystal_density_diffrn 1.463
_exptl_crystal_description block
_exptl_crystal_F_000 4968
_exptl_crystal_preparation
;
 Crystals were grown from saturated solution. For data collection the crystal 
 was immersed in a film of perfluoropolyether oil, mounted on a polyimide 
 loop and transferred to stream of cold nitrogen (Oxford Cryostream 800).
;
_exptl_crystal_size_max 0.290
_exptl_crystal_size_mid 0.242
_exptl_crystal_size_min 0.121
_refine_diff_density_max 1.588
_refine_diff_density_min -1.088
_refine_diff_density_rms 0.086
_refine_ls_abs_structure_details 'Refined as an inversion twin.'
_refine_ls_abs_structure_Flack 0.249(6)
_refine_ls_extinction_method none
_refine_ls_goodness_of_fit_ref 1.034
_refine_ls_hydrogen_treatment mixed
_refine_ls_matrix_type full
_refine_ls_number_parameters 1411
_refine_ls_number_reflns 19946
_refine_ls_number_restraints 499
_refine_ls_restrained_S_all 1.027
_refine_ls_R_factor_all 0.0326
_refine_ls_R_factor_gt 0.0307
_refine_ls_shift/su_max 0.002
_refine_ls_shift/su_mean 0.000
_refine_ls_structure_factor_coef Fsqd
_refine_ls_weighting_details
;
 w=1/[\s^2^(Fo^2^)+(0.0261P)^2^+41.2401P] where P=(Fo^2^+2Fc^2^)/3
;
_refine_ls_weighting_scheme calc
_refine_ls_wR_factor_gt 0.0730
_refine_ls_wR_factor_ref 0.0744
_reflns_Friedel_coverage 0.968
_reflns_Friedel_fraction_full 0.968
_reflns_Friedel_fraction_max 0.968
_reflns_number_gt 19271
_reflns_number_total 19946
_reflns_threshold_expression 'I > 2\s(I)'
_cod_data_source_file d3cc05477b2.cif
_cod_data_source_block test_a_CCDC2
_cod_depositor_comments 'Adding full bibliography for 7132494--7132501.cif.'
_cod_original_sg_symbol_H-M 'C c'
_cod_database_code 7132499
_shelx_shelxl_version_number 2018/3
_shelx_space_group_comment
;
 The symmetry employed for this shelxl refinement is uniquely defined by the 
 following loop, which should always be used as a source of symmetry 
 information in preference to the above space-group names. They are only 
 intended as comments.
;
_exptl_absorpt_special_details
;
 Incident beam scaling, empirical absorption correction using spherical 
 harmonics, and outlier rejection was employed as implemented in SADABS. 
 Additional spherical absorption correction with mu*r value set to 0.2 was 
 applied.
;
_shelx_estimated_absorpt_t_min 0.460
_shelx_estimated_absorpt_t_max 0.700

loop_
_space_group_symop_operation_xyz
'x, y, z'
'x, -y, z+1/2'
'x+1/2, y+1/2, z'
'x+1/2, -y+1/2, z+1/2'

loop_
_atom_site_label
_atom_site_type_symbol
_atom_site_fract_x
_atom_site_fract_y
_atom_site_fract_z
_atom_site_U_iso_or_equiv
_atom_site_adp_type
_atom_site_occupancy
_atom_site_site_symmetry_order
_atom_site_calc_flag
_atom_site_refinement_flags_posn
_atom_site_refinement_flags_adp
_atom_site_refinement_flags_occupancy
_atom_site_disorder_assembly
_atom_site_disorder_group
B1_1 B 0.6008(2) 0.3917(7) 0.6690(3) 0.0199(17) Uani 1 1 d . . . . .
B2_1 B 0.5983(3) 0.4315(8) 0.6061(3) 0.0228(19) Uani 1 1 d . . . . .
H1_1 H 0.617(3) 0.388(7) 0.583(3) 0.027 Uiso 1 1 d . U . . .
Cu3_1 Cu 0.63919(3) 0.52504(9) 0.65997(4) 0.0276(2) Uani 1 1 d . . . . .
Cl4_1 Cl 0.67971(10) 0.6612(3) 0.65826(13) 0.0601(9) Uani 1 1 d . . . . .
Au5_1 Au 0.55480(2) 0.30407(2) 0.61606(2) 0.02035(7) Uani 1 1 d . . . . .
Cl6_1 Cl 0.50701(7) 0.16975(18) 0.58891(9) 0.0325(5) Uani 1 1 d . . . . .
C7_1 C 0.6260(2) 0.2806(7) 0.6915(3) 0.0216(17) Uani 1 1 d . . . . .
N8_1 N 0.6246(2) 0.2310(6) 0.7369(3) 0.0268(16) Uani 1 1 d . . . . .
C9_1 C 0.6495(3) 0.1290(10) 0.7473(4) 0.045(3) Uani 1 1 d . . . . .
H9A_1 H 0.634817 0.061901 0.754797 0.055 Uiso 1 1 calc R U . . .
H9AB_1 H 0.671186 0.142225 0.776003 0.055 Uiso 1 1 calc R U . . .
C10_1 C 0.6633(3) 0.1139(8) 0.6980(4) 0.036(2) Uani 1 1 d . . . . .
H10A_1 H 0.691577 0.109529 0.704074 0.043 Uiso 1 1 calc R U . . .
H10B_1 H 0.652334 0.044408 0.680016 0.043 Uiso 1 1 calc R U . . .
N11_1 N 0.64910(19) 0.2168(6) 0.6692(3) 0.0258(15) Uani 1 1 d D . . . .
C12_1 C 0.5768(2) 0.5335(6) 0.5718(3) 0.0177(15) Uani 1 1 d . . . . .
N13_1 N 0.58557(19) 0.5566(5) 0.5267(2) 0.0219(14) Uani 1 1 d . . . . .
C14_1 C 0.5661(3) 0.6603(7) 0.5028(4) 0.031(2) Uani 1 1 d . . . . .
H14A_1 H 0.554612 0.647397 0.466661 0.037 Uiso 1 1 calc R U . . .
H14B_1 H 0.584062 0.725348 0.505684 0.037 Uiso 1 1 calc R U . . .
C15_1 C 0.5358(3) 0.6797(8) 0.5338(4) 0.035(2) Uani 1 1 d . . . . .
H15A_1 H 0.534723 0.760500 0.543652 0.042 Uiso 1 1 calc R U . . .
H15B_1 H 0.510235 0.655798 0.515000 0.042 Uiso 1 1 calc R U . . .
N16_1 N 0.5492(2) 0.6064(6) 0.5786(2) 0.0255(15) Uani 1 1 d . . . . .
B1_2 B 0.3805(2) 0.9218(7) 0.3390(3) 0.0198(17) Uani 1 1 d . . . . .
B2_2 B 0.3826(3) 0.9600(8) 0.4018(4) 0.0218(18) Uani 1 1 d . . . . .
H1_2 H 0.367(3) 0.904(7) 0.424(3) 0.026 Uiso 1 1 d . U . . .
Cu3_2 Cu 0.34142(3) 1.05366(9) 0.34861(4) 0.0247(2) Uani 1 1 d . . . . .
Cl4_2 Cl 0.29986(10) 1.1884(3) 0.34726(13) 0.0564(9) Uani 1 1 d . . . . .
Au5_2 Au 0.42685(2) 0.83644(3) 0.39210(2) 0.02257(7) Uani 1 1 d . . . . .
Cl6_2 Cl 0.47653(7) 0.7094(2) 0.41840(9) 0.0362(5) Uani 1 1 d . . . . .
C7_2 C 0.3564(2) 0.8088(7) 0.3157(3) 0.0224(17) Uani 1 1 d . . . . .
N8_2 N 0.36005(19) 0.7564(6) 0.2724(2) 0.0244(14) Uani 1 1 d . . . . .
C9_2 C 0.3397(4) 0.6495(10) 0.2648(4) 0.046(3) Uani 1 1 d . . . . .
H9A_2 H 0.357604 0.585367 0.264646 0.055 Uiso 1 1 calc R U . . .
H9AB_2 H 0.320775 0.649743 0.232351 0.055 Uiso 1 1 calc R U . . .
C10_2 C 0.3199(3) 0.6410(8) 0.3094(3) 0.035(2) Uani 1 1 d . . . . .
H10A_2 H 0.291655 0.639233 0.298178 0.042 Uiso 1 1 calc R U . . .
H10B_2 H 0.328290 0.572869 0.330228 0.042 Uiso 1 1 calc R U . . .
N11_2 N 0.33264(19) 0.7457(6) 0.3369(2) 0.0241(14) Uani 1 1 d . . . . .
C12_2 C 0.4025(2) 1.0602(7) 0.4381(3) 0.0242(17) Uani 1 1 d . . . . .
N13_2 N 0.4298(2) 1.1361(6) 0.4337(2) 0.0237(14) Uani 1 1 d . . . . .
C14_2 C 0.4364(4) 1.2185(8) 0.4758(3) 0.040(2) Uani 1 1 d . . . . .
H14A_2 H 0.426364 1.294548 0.464292 0.048 Uiso 1 1 calc R U . . .
H14B_2 H 0.464027 1.224984 0.491003 0.048 Uiso 1 1 calc R U . . .
C15_2 C 0.4148(3) 1.1683(8) 0.5122(4) 0.034(2) Uani 1 1 d . . . . .
H15A_2 H 0.432368 1.135080 0.541745 0.041 Uiso 1 1 calc R U . . .
H15B_2 H 0.398513 1.226125 0.524241 0.041 Uiso 1 1 calc R U . . .
N16_2 N 0.3915(2) 1.0804(6) 0.4825(2) 0.0267(15) Uani 1 1 d . . . . .
C1_3 C 0.5891(2) 0.4669(7) 0.7136(3) 0.0216(16) Uani 1 1 d . . . . .
C2_3 C 0.5558(2) 0.4701(7) 0.7329(3) 0.0253(18) Uani 1 1 d . . . . .
H2_3 H 0.534365 0.425082 0.718126 0.030 Uiso 1 1 calc R U . . .
C3_3 C 0.5542(3) 0.5402(7) 0.7741(3) 0.0297(19) Uani 1 1 d . . . . .
H3_3 H 0.531746 0.542714 0.788014 0.036 Uiso 1 1 calc R U . . .
C4_3 C 0.5855(3) 0.6056(8) 0.7946(3) 0.033(2) Uani 1 1 d . . . . .
H4_3 H 0.585288 0.652666 0.823244 0.040 Uiso 1 1 calc R U . . .
C5_3 C 0.6173(3) 0.6011(8) 0.7724(3) 0.034(2) Uani 1 1 d . . . . .
H5_3 H 0.638651 0.648104 0.785601 0.041 Uiso 1 1 calc R U . . .
N6_3 N 0.6192(2) 0.5337(6) 0.7332(3) 0.0285(16) Uani 1 1 d . . . . .
C1_4 C 0.3928(2) 0.9963(7) 0.2949(3) 0.0220(16) Uani 1 1 d . . . . .
C2_4 C 0.4267(2) 1.0037(8) 0.2773(3) 0.0262(18) Uani 1 1 d . . . . .
H2_4 H 0.448406 0.961062 0.293309 0.031 Uiso 1 1 calc R U . . .
C3_4 C 0.4290(3) 1.0729(7) 0.2365(3) 0.0293(19) Uani 1 1 d . . . . .
H3_4 H 0.451837 1.075627 0.223365 0.035 Uiso 1 1 calc R U . . .
C4_4 C 0.3976(3) 1.1383(8) 0.2150(3) 0.0315(19) Uani 1 1 d . . . . .
H4_4 H 0.398419 1.186010 0.186751 0.038 Uiso 1 1 calc R U . . .
C5_4 C 0.3653(3) 1.1325(8) 0.2355(3) 0.036(2) Uani 1 1 d . . . . .
H5_4 H 0.344245 1.180295 0.221837 0.043 Uiso 1 1 calc R U . . .
N6_4 N 0.3619(2) 1.0630(6) 0.2736(3) 0.0296(16) Uani 1 1 d . . . . .
C1_5 C 0.6034(2) 0.2587(7) 0.7755(3) 0.0245(17) Uani 1 1 d . . . . .
C2_5 C 0.5669(2) 0.2103(7) 0.7719(3) 0.0238(17) Uani 1 1 d . . . . .
C3_5 C 0.5481(3) 0.2311(7) 0.8117(3) 0.0295(19) Uani 1 1 d . . . . .
H3_5 H 0.523104 0.201238 0.810115 0.035 Uiso 1 1 calc R U . . .
C4_5 C 0.5650(3) 0.2941(8) 0.8530(4) 0.034(2) Uani 1 1 d . . . . .
H4_5 H 0.551504 0.308011 0.879520 0.041 Uiso 1 1 calc R U . . .
C5_5 C 0.6012(3) 0.3372(8) 0.8565(3) 0.033(2) Uani 1 1 d . . . . .
H5_5 H 0.612412 0.380708 0.885372 0.040 Uiso 1 1 calc R U . . .
C6_5 C 0.6218(3) 0.3184(8) 0.8183(4) 0.030(2) Uani 1 1 d . . . . .
C7_5 C 0.5486(3) 0.1431(8) 0.7256(3) 0.031(2) Uani 1 1 d . . . . .
H7A_5 H 0.569139 0.108476 0.710711 0.037 Uiso 1 1 calc R U . . .
H7AB_5 H 0.534289 0.196253 0.700159 0.037 Uiso 1 1 calc R U . . .
C8_5 C 0.5216(3) 0.0501(9) 0.7350(5) 0.048(3) Uani 1 1 d . . . . .
H8A_5 H 0.510985 0.011785 0.702940 0.071 Uiso 1 1 calc R U . . .
H8B_5 H 0.500772 0.083280 0.749062 0.071 Uiso 1 1 calc R U . . .
H8C_5 H 0.535621 -0.005004 0.759069 0.071 Uiso 1 1 calc R U . . .
C9_5 C 0.6623(2) 0.3619(9) 0.8250(3) 0.034(2) Uani 1 1 d . . . . .
H9A_5 H 0.662952 0.442662 0.835452 0.040 Uiso 1 1 calc R U . . .
H9AB_5 H 0.670533 0.358063 0.791963 0.040 Uiso 1 1 calc R U . . .
C10_5 C 0.6910(3) 0.2933(11) 0.8650(4) 0.048(3) Uani 1 1 d . . . . .
H10A_5 H 0.716761 0.324806 0.867771 0.072 Uiso 1 1 calc R U . . .
H10B_5 H 0.690861 0.213594 0.854471 0.072 Uiso 1 1 calc R U . . .
H10C_5 H 0.683346 0.298370 0.897952 0.072 Uiso 1 1 calc R U . . .
C1_6 C 0.6638(5) 0.237(2) 0.6238(7) 0.026(3) Uani 0.699(14) 1 d D U P A 1
C2_6 C 0.6964(5) 0.3021(16) 0.6276(6) 0.035(3) Uani 0.699(14) 1 d . U P A 1
C3_6 C 0.6954(5) 0.2560(15) 0.5401(6) 0.037(3) Uani 0.699(14) 1 d . U P A 1
H3_6 H 0.706106 0.264237 0.510699 0.045 Uiso 0.699(14) 1 calc R U P A 1
C4_6 C 0.7121(5) 0.3133(14) 0.5836(7) 0.040(3) Uani 0.699(14) 1 d . U P A 1
H4_6 H 0.733901 0.359937 0.583910 0.047 Uiso 0.699(14) 1 calc R U P A 1
C5_6 C 0.6637(4) 0.1869(13) 0.5376(5) 0.031(3) Uani 0.699(14) 1 d . U P A 1
H5_6 H 0.652937 0.148300 0.507057 0.038 Uiso 0.699(14) 1 calc R U P A 1
C6_6 C 0.6477(5) 0.1749(13) 0.5804(6) 0.024(3) Uani 0.699(14) 1 d . U P A 1
C7_6 C 0.7152(5) 0.3582(17) 0.6758(7) 0.047(3) Uani 0.699(14) 1 d . U P A 1
H7A_6 H 0.700904 0.428960 0.679043 0.056 Uiso 0.699(14) 1 calc R U P A 1
H7AB_6 H 0.711864 0.307803 0.703995 0.056 Uiso 0.699(14) 1 calc R U P A 1
C8_6 C 0.7550(4) 0.3873(19) 0.6836(7) 0.059(4) Uani 0.699(14) 1 d . U P A 1
H8A_6 H 0.766887 0.376698 0.719413 0.089 Uiso 0.699(14) 1 calc R U P A 1
H8B_6 H 0.757659 0.466932 0.674116 0.089 Uiso 0.699(14) 1 calc R U P A 1
H8C_6 H 0.767776 0.338331 0.662600 0.089 Uiso 0.699(14) 1 calc R U P A 1
C9_6 C 0.6135(4) 0.0969(12) 0.5769(5) 0.029(3) Uani 0.699(14) 1 d . U P A 1
H9A_6 H 0.592817 0.123103 0.549023 0.035 Uiso 0.699(14) 1 calc R U P A 1
H9AB_6 H 0.603924 0.101360 0.608885 0.035 Uiso 0.699(14) 1 calc R U P A 1
C10_6 C 0.6232(5) -0.0255(13) 0.5673(6) 0.041(4) Uani 0.699(14) 1 d . U P A 1
H10A_6 H 0.601034 -0.073853 0.568409 0.061 Uiso 0.699(14) 1 calc R U P A 1
H10B_6 H 0.644956 -0.050134 0.593447 0.061 Uiso 0.699(14) 1 calc R U P A 1
H10C_6 H 0.630011 -0.031733 0.533847 0.061 Uiso 0.699(14) 1 calc R U P A 1
C1_26 C 0.6714(14) 0.250(6) 0.6311(17) 0.030(4) Uani 0.301(14) 1 d D U P A 2
C2_26 C 0.7013(14) 0.312(4) 0.6454(17) 0.035(4) Uani 0.301(14) 1 d . U P A 2
C3_26 C 0.7244(11) 0.342(3) 0.6117(15) 0.041(4) Uani 0.301(14) 1 d . U P A 2
H3_26 H 0.746997 0.385981 0.621790 0.049 Uiso 0.301(14) 1 calc R U P A 2
C4_26 C 0.7105(13) 0.299(4) 0.5558(18) 0.036(4) Uani 0.301(14) 1 d . U P A 2
H4_26 H 0.723025 0.322940 0.529556 0.043 Uiso 0.301(14) 1 calc R U P A 2
C5_26 C 0.6798(13) 0.226(4) 0.5458(14) 0.033(4) Uani 0.301(14) 1 d . U P A 2
H5_26 H 0.672250 0.192938 0.513096 0.039 Uiso 0.301(14) 1 calc R U P A 2
C6_26 C 0.6605(11) 0.201(3) 0.5825(15) 0.029(3) Uani 0.301(14) 1 d . U P A 2
C7_26 C 0.7144(10) 0.351(3) 0.6997(15) 0.036(5) Uani 0.301(14) 1 d . U P A 2
H7A_26 H 0.696762 0.411557 0.706218 0.043 Uiso 0.301(14) 1 calc R U P A 2
H7AB_26 H 0.711479 0.286358 0.722219 0.043 Uiso 0.301(14) 1 calc R U P A 2
C8_26 C 0.7537(12) 0.394(4) 0.7144(19) 0.055(8) Uani 0.301(14) 1 d . U P A 2
H8A_26 H 0.760722 0.399439 0.751467 0.083 Uiso 0.301(14) 1 calc R U P A 2
H8B_26 H 0.755424 0.469041 0.699434 0.083 Uiso 0.301(14) 1 calc R U P A 2
H8C_26 H 0.771314 0.341531 0.702241 0.083 Uiso 0.301(14) 1 calc R U P A 2
C9_26 C 0.6275(12) 0.120(3) 0.5693(13) 0.029(4) Uani 0.301(14) 1 d . U P A 2
H9A_26 H 0.609382 0.148440 0.539229 0.035 Uiso 0.301(14) 1 calc R U P A 2
H9AB_26 H 0.613761 0.116542 0.597878 0.035 Uiso 0.301(14) 1 calc R U P A 2
C10_26 C 0.6396(12) 0.001(4) 0.5584(15) 0.045(7) Uani 0.301(14) 1 d . U P A 2
H10A_26 H 0.616919 -0.045192 0.544808 0.067 Uiso 0.301(14) 1 calc R U P A 2
H10B_26 H 0.653644 -0.034125 0.589769 0.067 Uiso 0.301(14) 1 calc R U P A 2
H10C_26 H 0.656241 0.003756 0.533434 0.067 Uiso 0.301(14) 1 calc R U P A 2
C1_7 C 0.6110(2) 0.4980(8) 0.4991(3) 0.0259(18) Uani 1 1 d . . . . .
C2_7 C 0.6455(3) 0.5440(9) 0.4958(4) 0.037(2) Uani 1 1 d D . . . .
C3_7 C 0.6667(3) 0.4930(10) 0.4639(4) 0.047(3) Uani 1 1 d . . . . .
H3_7 H 0.690875 0.523882 0.461555 0.056 Uiso 1 1 calc R U . . .
C4_7 C 0.6534(3) 0.3990(10) 0.4356(4) 0.043(3) Uani 1 1 d . . . . .
H4_7 H 0.668216 0.365767 0.413699 0.051 Uiso 1 1 calc R U . . .
C5_7 C 0.6184(3) 0.3530(8) 0.4393(3) 0.037(2) Uani 1 1 d . . . . .
H5_7 H 0.609520 0.287531 0.419788 0.045 Uiso 1 1 calc R U . . .
C6_7 C 0.5955(2) 0.4001(7) 0.4708(3) 0.0258(18) Uani 1 1 d . . . . .
C7_7 C 0.5575(3) 0.3497(8) 0.4729(3) 0.0314(19) Uani 1 1 d . . . . .
H7A_7 H 0.553266 0.355309 0.508082 0.038 Uiso 1 1 calc R U . . .
H7AB_7 H 0.557774 0.268053 0.464076 0.038 Uiso 1 1 calc R U . . .
C8_7 C 0.5244(3) 0.4077(8) 0.4371(4) 0.039(2) Uani 1 1 d . . . . .
H8A_7 H 0.500688 0.365050 0.436728 0.059 Uiso 1 1 calc R U . . .
H8B_7 H 0.529727 0.409970 0.402809 0.059 Uiso 1 1 calc R U . . .
H8C_7 H 0.521382 0.485418 0.448883 0.059 Uiso 1 1 calc R U . . .
C1_8 C 0.6581(6) 0.655(2) 0.5217(10) 0.053(5) Uani 0.68(2) 1 d D U P B 1
H1A_8 H 0.648876 0.657322 0.554033 0.064 Uiso 0.68(2) 1 calc R U P B 1
H1AB_8 H 0.645121 0.717254 0.500119 0.064 Uiso 0.68(2) 1 calc R U P B 1
C2_8 C 0.7010(7) 0.680(2) 0.5333(8) 0.072(6) Uani 0.68(2) 1 d D U P B 1
H2A_8 H 0.705578 0.753862 0.550000 0.108 Uiso 0.68(2) 1 calc R U P B 1
H2B_8 H 0.714307 0.620588 0.555694 0.108 Uiso 0.68(2) 1 calc R U P B 1
H2C_8 H 0.710538 0.680742 0.501580 0.108 Uiso 0.68(2) 1 calc R U P B 1
C1_18 C 0.6689(16) 0.627(4) 0.5354(16) 0.052(7) Uani 0.32(2) 1 d D U P B 2
H1A_18 H 0.654943 0.642707 0.562989 0.063 Uiso 0.32(2) 1 calc R U P B 2
H1AB_18 H 0.694101 0.593801 0.550438 0.063 Uiso 0.32(2) 1 calc R U P B 2
C2_18 C 0.6743(10) 0.736(3) 0.5081(13) 0.050(7) Uani 0.32(2) 1 d D U P B 2
H2A_18 H 0.688978 0.789962 0.532053 0.074 Uiso 0.32(2) 1 calc R U P B 2
H2B_18 H 0.688248 0.719711 0.480943 0.074 Uiso 0.32(2) 1 calc R U P B 2
H2C_18 H 0.649246 0.768422 0.493444 0.074 Uiso 0.32(2) 1 calc R U P B 2
C1_9 C 0.5287(2) 0.6191(6) 0.6188(3) 0.0239(17) Uani 1 1 d . . . . .
C2_9 C 0.4942(2) 0.5627(7) 0.6163(3) 0.0256(17) Uani 1 1 d . . . . .
C3_9 C 0.4724(3) 0.5886(8) 0.6529(3) 0.034(2) Uani 1 1 d . . . . .
H3_9 H 0.449127 0.548972 0.652842 0.041 Uiso 1 1 calc R U . . .
C4_9 C 0.4846(3) 0.6721(8) 0.6891(4) 0.035(2) Uani 1 1 d . . . . .
H4_9 H 0.469477 0.689974 0.713381 0.042 Uiso 1 1 calc R U . . .
C5_9 C 0.5188(3) 0.7294(7) 0.6902(3) 0.033(2) Uani 1 1 d . . . . .
H5_9 H 0.526675 0.786373 0.715119 0.040 Uiso 1 1 calc R U . . .
C6_9 C 0.5418(3) 0.7043(7) 0.6550(3) 0.0272(18) Uani 1 1 d D . . . .
C7_9 C 0.4779(3) 0.4795(8) 0.5749(4) 0.037(2) Uani 1 1 d . . . . .
H7A_9 H 0.471794 0.407363 0.590480 0.045 Uiso 1 1 calc R U . . .
H7AB_9 H 0.497464 0.462967 0.554426 0.045 Uiso 1 1 calc R U . . .
C8_9 C 0.4414(3) 0.5249(9) 0.5397(4) 0.044(2) Uani 1 1 d . . . . .
H8A_9 H 0.432528 0.469631 0.512612 0.066 Uiso 1 1 calc R U . . .
H8B_9 H 0.447140 0.597149 0.524677 0.066 Uiso 1 1 calc R U . . .
H8C_9 H 0.421362 0.536719 0.559321 0.066 Uiso 1 1 calc R U . . .
C1_20 C 0.5795(3) 0.7636(9) 0.6555(4) 0.038(3) Uani 0.912(17) 1 d D U P C 1
H1A_20 H 0.599616 0.704314 0.660661 0.046 Uiso 0.912(17) 1 calc R U P C 1
H1AB_20 H 0.578340 0.795297 0.621199 0.046 Uiso 0.912(17) 1 calc R U P C 1
C2_20 C 0.5928(5) 0.8550(14) 0.6920(7) 0.075(4) Uani 0.912(17) 1 d D U P C 1
H2A_20 H 0.618493 0.879037 0.688667 0.112 Uiso 0.912(17) 1 calc R U P C 1
H2B_20 H 0.593563 0.827229 0.726533 0.112 Uiso 0.912(17) 1 calc R U P C 1
H2C_20 H 0.575184 0.919616 0.685122 0.112 Uiso 0.912(17) 1 calc R U P C 1
C1_120 C 0.559(4) 0.830(7) 0.645(4) 0.049(8) Uani 0.088(17) 1 d D U P C 2
H1A_120 H 0.582926 0.826693 0.632451 0.059 Uiso 0.088(17) 1 calc R U P C 2
H1AB_120 H 0.539643 0.878155 0.622047 0.059 Uiso 0.088(17) 1 calc R U P C 2
C2_120 C 0.563(4) 0.861(12) 0.699(4) 0.059(11) Uani 0.088(17) 1 d D U P C 2
H2A_120 H 0.573866 0.937775 0.703973 0.088 Uiso 0.088(17) 1 calc R U P C 2
H2B_120 H 0.538565 0.857612 0.709085 0.088 Uiso 0.088(17) 1 calc R U P C 2
H2C_120 H 0.581096 0.807044 0.719308 0.088 Uiso 0.088(17) 1 calc R U P C 2
C1_10 C 0.3819(2) 0.7853(7) 0.2339(3) 0.0229(16) Uani 1 1 d . . . . .
C2_10 C 0.4188(2) 0.7419(7) 0.2390(3) 0.0237(17) Uani 1 1 d . . . . .
C3_10 C 0.4377(2) 0.7614(8) 0.1989(3) 0.0287(18) Uani 1 1 d . . . . .
H3_10 H 0.462545 0.730649 0.200682 0.034 Uiso 1 1 calc R U . . .
C4_10 C 0.4211(3) 0.8240(8) 0.1568(4) 0.030(2) Uani 1 1 d . . . . .
H4_10 H 0.435095 0.840050 0.131027 0.036 Uiso 1 1 calc R U . . .
C5_10 C 0.3842(3) 0.8629(8) 0.1525(3) 0.0292(19) Uani 1 1 d . . . . .
H5_10 H 0.372368 0.903451 0.123007 0.035 Uiso 1 1 calc R U . . .
C6_10 C 0.3636(3) 0.8435(7) 0.1913(4) 0.026(2) Uani 1 1 d . . . . .
C7_10 C 0.4387(3) 0.6762(8) 0.2850(4) 0.033(2) Uani 1 1 d . . . . .
H7A_10 H 0.457239 0.727499 0.306295 0.040 Uiso 1 1 calc R U . . .
H7AB_10 H 0.419267 0.654846 0.305003 0.040 Uiso 1 1 calc R U . . .
C8_10 C 0.4591(4) 0.5725(10) 0.2750(4) 0.052(3) Uani 1 1 d . . . . .
H8A_10 H 0.472255 0.539550 0.307238 0.078 Uiso 1 1 calc R U . . .
H8B_10 H 0.477894 0.591549 0.254264 0.078 Uiso 1 1 calc R U . . .
H8C_10 H 0.440699 0.517388 0.256863 0.078 Uiso 1 1 calc R U . . .
C9_10 C 0.3226(3) 0.8846(9) 0.1838(3) 0.037(2) Uani 1 1 d . . . . .
H9A_10 H 0.314759 0.886595 0.217117 0.044 Uiso 1 1 calc R U . . .
H9AB_10 H 0.321085 0.963069 0.170333 0.044 Uiso 1 1 calc R U . . .
C10_10 C 0.2948(3) 0.8103(11) 0.1480(5) 0.049(3) Uani 1 1 d . . . . .
H10A_10 H 0.268879 0.841199 0.144234 0.073 Uiso 1 1 calc R U . . .
H10B_10 H 0.295457 0.732992 0.161648 0.073 Uiso 1 1 calc R U . . .
H10C_10 H 0.302180 0.808579 0.114761 0.073 Uiso 1 1 calc R U . . .
C1_11 C 0.3118(2) 0.7755(8) 0.3765(3) 0.032(2) Uani 1 1 d . . . . .
C2_11 C 0.2797(3) 0.8453(10) 0.3609(5) 0.049(3) Uani 1 1 d . . . . .
C3_11 C 0.2582(4) 0.8746(14) 0.3980(6) 0.072(4) Uani 1 1 d . . . . .
H3_11 H 0.237724 0.927284 0.390005 0.086 Uiso 1 1 calc R U . . .
C4_11 C 0.2664(4) 0.8303(13) 0.4424(6) 0.065(4) Uani 1 1 d . . . . .
H4_11 H 0.250843 0.849979 0.465940 0.078 Uiso 1 1 calc R U . . .
C5_11 C 0.2964(4) 0.7557(12) 0.4582(4) 0.066(4) Uani 1 1 d . . . . .
H5_11 H 0.300904 0.725618 0.491625 0.079 Uiso 1 1 calc R U . . .
C6_11 C 0.3211(3) 0.7232(10) 0.4231(4) 0.043(3) Uani 1 1 d . . . . .
C7_11 C 0.2685(3) 0.8837(11) 0.3074(6) 0.068(4) Uani 1 1 d . . . . .
H7A_11 H 0.271266 0.818098 0.285373 0.081 Uiso 1 1 calc R U . . .
H7AB_11 H 0.287299 0.941713 0.301601 0.081 Uiso 1 1 calc R U . . .
C8_11 C 0.2290(4) 0.9329(15) 0.2891(7) 0.088(5) Uani 1 1 d . . . . .
H8A_11 H 0.222831 0.932087 0.251895 0.132 Uiso 1 1 calc R U . . .
H8B_11 H 0.228355 1.011206 0.301196 0.132 Uiso 1 1 calc R U . . .
H8C_11 H 0.210154 0.887118 0.302204 0.132 Uiso 1 1 calc R U . . .
C9_11 C 0.3526(4) 0.6443(11) 0.4380(4) 0.059(3) Uani 1 1 d . . . . .
H9A_11 H 0.368248 0.669791 0.470689 0.071 Uiso 1 1 calc R U . . .
H9AB_11 H 0.368990 0.647134 0.412358 0.071 Uiso 1 1 calc R U . . .
C10_11 C 0.3406(5) 0.5220(11) 0.4436(5) 0.078(5) Uani 1 1 d . . . . .
H10A_11 H 0.363345 0.473374 0.450597 0.117 Uiso 1 1 calc R U . . .
H10B_11 H 0.323701 0.497118 0.412142 0.117 Uiso 1 1 calc R U . . .
H10C_11 H 0.326909 0.516436 0.471717 0.117 Uiso 1 1 calc R U . . .
C1_12 C 0.3683(3) 1.0135(8) 0.5088(3) 0.0273(19) Uani 1 1 d . . . . .
C2_12 C 0.3313(3) 1.0560(10) 0.5103(4) 0.041(2) Uani 1 1 d D . . . .
C3_12 C 0.3110(3) 0.9975(11) 0.5420(4) 0.049(3) Uani 1 1 d . . . . .
H3_12 H 0.286327 1.023785 0.544997 0.059 Uiso 1 1 calc R U . . .
C4_12 C 0.3256(3) 0.9052(10) 0.5683(4) 0.047(3) Uani 1 1 d . . . . .
H4_12 H 0.311088 0.868037 0.589525 0.057 Uiso 1 1 calc R U . . .
C5_12 C 0.3613(3) 0.8629(9) 0.5654(3) 0.037(2) Uani 1 1 d . . . . .
H5_12 H 0.370855 0.796462 0.583700 0.045 Uiso 1 1 calc R U . . .
C6_12 C 0.3829(3) 0.9188(8) 0.5353(3) 0.0277(19) Uani 1 1 d . . . . .
C7_12 C 0.4233(3) 0.8721(9) 0.5339(3) 0.038(2) Uani 1 1 d . . . . .
H7A_12 H 0.420825 0.792740 0.521437 0.046 Uiso 1 1 calc R U . . .
H7AB_12 H 0.434464 0.917424 0.509474 0.046 Uiso 1 1 calc R U . . .
C8_12 C 0.4503(3) 0.8743(9) 0.5843(4) 0.045(2) Uani 1 1 d . . . . .
H8A_12 H 0.476158 0.855532 0.579812 0.067 Uiso 1 1 calc R U . . .
H8B_12 H 0.441999 0.818616 0.606980 0.067 Uiso 1 1 calc R U . . .
H8C_12 H 0.450265 0.950401 0.599159 0.067 Uiso 1 1 calc R U . . .
C1_13 C 0.3076(16) 1.126(5) 0.4702(17) 0.048(7) Uani 0.24(2) 1 d D U P D 1
H1A_13 H 0.282119 1.091259 0.458548 0.058 Uiso 0.24(2) 1 calc R U P D 1
H1AB_13 H 0.320245 1.134362 0.440812 0.058 Uiso 0.24(2) 1 calc R U P D 1
C2_13 C 0.3040(16) 1.238(4) 0.4941(18) 0.056(8) Uani 0.24(2) 1 d D U P D 1
H2A_13 H 0.288502 1.289178 0.469313 0.084 Uiso 0.24(2) 1 calc R U P D 1
H2B_13 H 0.291587 1.228568 0.523221 0.084 Uiso 0.24(2) 1 calc R U P D 1
H2C_13 H 0.329494 1.271423 0.505586 0.084 Uiso 0.24(2) 1 calc R U P D 1
C1_113 C 0.3199(5) 1.1692(15) 0.4826(6) 0.045(4) Uani 0.76(2) 1 d D U P D 2
H1A_113 H 0.336441 1.230285 0.500413 0.054 Uiso 0.76(2) 1 calc R U P D 2
H1AB_113 H 0.324902 1.163683 0.447802 0.054 Uiso 0.76(2) 1 calc R U P D 2
C2_113 C 0.2782(6) 1.2020(18) 0.4795(7) 0.068(5) Uani 0.76(2) 1 d D U P D 2
H2A_113 H 0.273032 1.274546 0.461522 0.102 Uiso 0.76(2) 1 calc R U P D 2
H2B_113 H 0.261566 1.143025 0.461150 0.102 Uiso 0.76(2) 1 calc R U P D 2
H2C_113 H 0.273120 1.209709 0.513826 0.102 Uiso 0.76(2) 1 calc R U P D 2
C1_14 C 0.4517(2) 1.1526(7) 0.3944(3) 0.0256(17) Uani 1 1 d . . . . .
C2_14 C 0.4879(2) 1.1007(7) 0.4012(3) 0.0283(18) Uani 1 1 d . . . . .
C3_14 C 0.5104(3) 1.1266(8) 0.3662(3) 0.034(2) Uani 1 1 d . . . . .
H3_14 H 0.534483 1.090401 0.368186 0.041 Uiso 1 1 calc R U . . .
C4_14 C 0.4975(3) 1.2063(8) 0.3277(4) 0.036(2) Uani 1 1 d . . . . .
H4_14 H 0.513119 1.224156 0.304029 0.043 Uiso 1 1 calc R U . . .
C5_14 C 0.4627(3) 1.2587(7) 0.3238(3) 0.034(2) Uani 1 1 d . . . . .
H5_14 H 0.454921 1.314006 0.298070 0.040 Uiso 1 1 calc R U . . .
C6_14 C 0.4390(3) 1.2323(8) 0.3564(3) 0.0296(19) Uani 1 1 d D . . . .
C7_14 C 0.5020(3) 1.0264(8) 0.4462(4) 0.035(2) Uani 1 1 d . . . . .
H7A_14 H 0.502502 1.072260 0.477208 0.042 Uiso 1 1 calc R U . . .
H7AB_14 H 0.483059 0.964842 0.446247 0.042 Uiso 1 1 calc R U . . .
C8_14 C 0.5405(3) 0.9731(9) 0.4500(4) 0.050(3) Uani 1 1 d . . . . .
H8A_14 H 0.547960 0.935300 0.482964 0.075 Uiso 1 1 calc R U . . .
H8B_14 H 0.559292 1.031913 0.446776 0.075 Uiso 1 1 calc R U . . .
H8C_14 H 0.539391 0.917119 0.422813 0.075 Uiso 1 1 calc R U . . .
C1_19 C 0.4002(15) 1.282(5) 0.353(3) 0.034(13) Uani 0.29(3) 1 d D U P E 1
H1A_19 H 0.396894 1.300460 0.388140 0.040 Uiso 0.29(3) 1 calc R U P E 1
H1AB_19 H 0.380852 1.224183 0.339421 0.040 Uiso 0.29(3) 1 calc R U P E 1
C2_19 C 0.3926(17) 1.388(4) 0.321(2) 0.081(16) Uani 0.29(3) 1 d D U P E 1
H2A_19 H 0.366565 1.414952 0.321358 0.121 Uiso 0.29(3) 1 calc R U P E 1
H2B_19 H 0.411086 1.446741 0.335355 0.121 Uiso 0.29(3) 1 calc R U P E 1
H2C_19 H 0.395015 1.370323 0.286545 0.121 Uiso 0.29(3) 1 calc R U P E 1
C1_119 C 0.4017(7) 1.298(2) 0.3522(15) 0.042(7) Uani 0.71(3) 1 d D U P E 2
H1A_119 H 0.386233 1.262418 0.374770 0.051 Uiso 0.71(3) 1 calc R U P E 2
H1AB_119 H 0.386995 1.292340 0.316943 0.051 Uiso 0.71(3) 1 calc R U P E 2
C2_119 C 0.4085(5) 1.4223(13) 0.3664(7) 0.050(5) Uani 0.71(3) 1 d D U P E 2
H2A_119 H 0.385174 1.465808 0.353568 0.075 Uiso 0.71(3) 1 calc R U P E 2
H2B_119 H 0.429489 1.451729 0.351468 0.075 Uiso 0.71(3) 1 calc R U P E 2
H2C_119 H 0.415313 1.429461 0.403430 0.075 Uiso 0.71(3) 1 calc R U P E 2
C1_15 C 0.3460(18) 0.408(4) 0.1610(12) 0.069(12) Uiso 0.25(4) 1 d G U P F 1
H1_15 H 0.356100 0.363926 0.190097 0.083 Uiso 0.25(4) 1 calc R U P F 1
C2_15 C 0.3117(18) 0.378(3) 0.1296(18) 0.069(12) Uiso 0.25(4) 1 d G U P F 1
H2_15 H 0.298242 0.312340 0.137172 0.083 Uiso 0.25(4) 1 calc R U P F 1
C3_15 C 0.2970(9) 0.443(5) 0.0870(15) 0.058(11) Uiso 0.25(4) 1 d G U P F 1
H3_15 H 0.273476 0.421834 0.065530 0.070 Uiso 0.25(4) 1 calc R U P F 1
C4_15 C 0.3166(14) 0.538(4) 0.0759(12) 0.047(11) Uiso 0.25(4) 1 d G U P F 1
H4_15 H 0.306568 0.582915 0.046812 0.057 Uiso 0.25(4) 1 calc R U P F 1
C5_15 C 0.3510(14) 0.569(3) 0.107(2) 0.055(11) Uiso 0.25(4) 1 d G U P F 1
H5_15 H 0.364426 0.634503 0.099736 0.066 Uiso 0.25(4) 1 calc R U P F 1
C6_15 C 0.3657(8) 0.504(5) 0.1499(16) 0.058(11) Uiso 0.25(4) 1 d G U P F 1
H6_15 H 0.389193 0.525010 0.171378 0.070 Uiso 0.25(4) 1 calc R U P F 1
C1_115 C 0.3585(4) 0.4382(13) 0.1584(4) 0.043(4) Uiso 0.75(4) 1 d G . P F 2
H1_115 H 0.376252 0.413236 0.187580 0.052 Uiso 0.75(4) 1 calc R U P F 2
C2_115 C 0.3271(5) 0.3710(6) 0.1380(4) 0.043(4) Uiso 0.75(4) 1 d G . P F 2
H2_115 H 0.323425 0.300108 0.153256 0.051 Uiso 0.75(4) 1 calc R U P F 2
C3_115 C 0.3012(3) 0.4075(12) 0.0954(5) 0.043(4) Uiso 0.75(4) 1 d G . P F 2
H3_115 H 0.279763 0.361549 0.081456 0.051 Uiso 0.75(4) 1 calc R U P F 2
C4_115 C 0.3067(4) 0.5112(13) 0.0731(4) 0.055(5) Uiso 0.75(4) 1 d G . P F 2
H4_115 H 0.288927 0.536117 0.043979 0.065 Uiso 0.75(4) 1 calc R U P F 2
C5_115 C 0.3380(6) 0.5784(7) 0.0935(6) 0.058(5) Uiso 0.75(4) 1 d G . P F 2
H5_115 H 0.341754 0.649246 0.078302 0.069 Uiso 0.75(4) 1 calc R U P F 2
C6_115 C 0.3640(3) 0.5419(12) 0.1362(7) 0.053(4) Uiso 0.75(4) 1 d G . P F 2
H6_115 H 0.385416 0.587807 0.150102 0.064 Uiso 0.75(4) 1 calc R U P F 2
C1_16 C 0.7584(3) -0.0084(9) 0.7059(5) 0.048(3) Uani 1 1 d . . . . .
H1_16 H 0.769279 -0.004688 0.676456 0.058 Uiso 1 1 calc R U . . .
C2_16 C 0.7679(3) 0.0719(8) 0.7437(5) 0.048(3) Uani 1 1 d . . . . .
H2_16 H 0.785242 0.131117 0.739870 0.057 Uiso 1 1 calc R U . . .
C3_16 C 0.7527(3) 0.0676(9) 0.7870(4) 0.047(3) Uani 1 1 d . . . . .
H3_16 H 0.759400 0.123608 0.812716 0.056 Uiso 1 1 calc R U . . .
C4_16 C 0.7274(3) -0.0192(9) 0.7929(4) 0.043(3) Uani 1 1 d . . . . .
H4_16 H 0.716940 -0.024184 0.822632 0.051 Uiso 1 1 calc R U . . .
C5_16 C 0.7177(3) -0.0987(8) 0.7539(5) 0.048(3) Uani 1 1 d . . . . .
H5_16 H 0.700037 -0.157472 0.757128 0.057 Uiso 1 1 calc R U . . .
C6_16 C 0.7330(3) -0.0938(8) 0.7109(4) 0.043(2) Uani 1 1 d . . . . .
H6_16 H 0.726222 -0.149077 0.684938 0.051 Uiso 1 1 calc R U . . .
C1_17 C 0.6197(3) 0.0011(15) 0.8694(6) 0.060(4) Uiso 0.68(2) 1 d G U P G 1
H1_17 H 0.595764 0.035417 0.855722 0.072 Uiso 0.68(2) 1 calc R U P G 1
C2_17 C 0.6432(5) 0.0476(9) 0.9121(6) 0.060(4) Uiso 0.68(2) 1 d G U P G 1
H2_17 H 0.635320 0.113650 0.927481 0.072 Uiso 0.68(2) 1 calc R U P G 1
C3_17 C 0.6783(4) -0.0026(15) 0.9321(4) 0.063(4) Uiso 0.68(2) 1 d G U P G 1
H3_17 H 0.694350 0.029208 0.961242 0.076 Uiso 0.68(2) 1 calc R U P G 1
C4_17 C 0.6899(3) -0.0992(15) 0.9095(7) 0.055(4) Uiso 0.68(2) 1 d G U P G 1
H4_17 H 0.713824 -0.133467 0.923245 0.065 Uiso 0.68(2) 1 calc R U P G 1
C5_17 C 0.6664(6) -0.1457(9) 0.8669(7) 0.058(4) Uiso 0.68(2) 1 d G U P G 1
H5_17 H 0.674269 -0.211702 0.851486 0.069 Uiso 0.68(2) 1 calc R U P G 1
C6_17 C 0.6313(5) -0.0955(15) 0.8469(4) 0.064(4) Uiso 0.68(2) 1 d G U P G 1
H6_17 H 0.615239 -0.127262 0.817724 0.077 Uiso 0.68(2) 1 calc R U P G 1
C1_117 C 0.6231(7) -0.039(4) 0.8585(11) 0.055(5) Uiso 0.32(2) 1 d G U P G 2
H1_117 H 0.599021 -0.033228 0.835890 0.067 Uiso 0.32(2) 1 calc R U P G 2
C2_117 C 0.6330(9) 0.040(2) 0.8975(16) 0.063(6) Uiso 0.32(2) 1 d G U P G 2
H2_117 H 0.615714 0.099105 0.901494 0.075 Uiso 0.32(2) 1 calc R U P G 2
C3_117 C 0.6682(11) 0.032(3) 0.9306(11) 0.066(6) Uiso 0.32(2) 1 d G U P G 2
H3_117 H 0.675017 0.085784 0.957248 0.079 Uiso 0.32(2) 1 calc R U P G 2
C4_117 C 0.6936(6) -0.054(4) 0.9248(13) 0.063(6) Uiso 0.32(2) 1 d G U P G 2
H4_117 H 0.717626 -0.059868 0.947397 0.075 Uiso 0.32(2) 1 calc R U P G 2
C5_117 C 0.6836(11) -0.133(2) 0.8858(17) 0.062(6) Uiso 0.32(2) 1 d G U P G 2
H5_117 H 0.700934 -0.192202 0.881793 0.074 Uiso 0.32(2) 1 calc R U P G 2
C6_117 C 0.6484(13) -0.125(3) 0.8527(11) 0.064(6) Uiso 0.32(2) 1 d G U P G 2
H6_117 H 0.641631 -0.178883 0.826039 0.077 Uiso 0.32(2) 1 calc R U P G 2

loop_
_atom_site_aniso_label
_atom_site_aniso_U_11
_atom_site_aniso_U_22
_atom_site_aniso_U_33
_atom_site_aniso_U_23
_atom_site_aniso_U_13
_atom_site_aniso_U_12
B1_1 0.016(4) 0.029(5) 0.016(4) -0.001(3) 0.005(3) 0.001(3)
B2_1 0.020(5) 0.035(5) 0.014(4) 0.002(3) 0.005(3) 0.003(4)
Cu3_1 0.0217(5) 0.0373(6) 0.0228(5) -0.0006(4) 0.0019(4) -0.0106(4)
Cl4_1 0.057(2) 0.077(2) 0.0493(18) -0.0116(13) 0.0155(15) -0.0443(15)
Au5_1 0.01766(15) 0.02556(14) 0.01813(14) 0.00026(12) 0.00433(10) 0.00062(12)
Cl6_1 0.0287(13) 0.0369(12) 0.0306(12) 0.0003(8) 0.0029(9) -0.0095(8)
C7_1 0.015(4) 0.033(4) 0.017(4) -0.004(3) 0.004(3) -0.004(3)
N8_1 0.019(4) 0.042(4) 0.020(3) 0.010(3) 0.007(3) 0.013(3)
C9_1 0.044(6) 0.065(7) 0.029(5) 0.016(5) 0.012(4) 0.037(5)
C10_1 0.034(5) 0.045(6) 0.033(5) 0.009(4) 0.015(4) 0.018(4)
N11_1 0.015(4) 0.044(4) 0.019(3) 0.003(3) 0.005(3) 0.009(3)
C12_1 0.023(4) 0.020(4) 0.010(3) -0.003(3) 0.003(3) -0.002(3)
N13_1 0.025(4) 0.027(4) 0.016(3) 0.001(2) 0.009(3) 0.000(3)
C14_1 0.050(6) 0.025(4) 0.021(4) 0.005(3) 0.015(4) 0.001(4)
C15_1 0.049(6) 0.038(5) 0.022(5) 0.009(4) 0.018(4) 0.017(4)
N16_1 0.034(4) 0.023(3) 0.021(3) 0.003(3) 0.009(3) 0.004(3)
B1_2 0.014(4) 0.028(5) 0.017(4) 0.002(3) 0.002(3) 0.000(3)
B2_2 0.015(4) 0.028(5) 0.024(5) -0.004(3) 0.009(4) -0.001(3)
Cu3_2 0.0160(5) 0.0326(6) 0.0233(5) 0.0011(4) -0.0016(4) 0.0095(4)
Cl4_2 0.053(2) 0.0657(18) 0.0562(19) 0.0144(13) 0.0245(15) 0.0350(14)
Au5_2 0.01780(15) 0.03098(16) 0.01848(14) 0.00078(12) 0.00256(11) 0.00122(12)
Cl6_2 0.0337(13) 0.0451(14) 0.0276(12) 0.0020(9) 0.0011(10) 0.0143(10)
C7_2 0.014(4) 0.039(5) 0.013(4) 0.003(3) 0.000(3) -0.005(3)
N8_2 0.019(4) 0.037(4) 0.018(3) -0.002(3) 0.005(3) -0.006(3)
C9_2 0.051(7) 0.066(7) 0.024(5) -0.019(5) 0.021(5) -0.037(6)
C10_2 0.034(5) 0.047(6) 0.022(5) -0.005(4) 0.005(4) -0.018(4)
N11_2 0.019(4) 0.036(4) 0.018(3) 0.000(3) 0.006(3) -0.006(3)
C12_2 0.021(4) 0.026(4) 0.025(4) 0.004(3) 0.005(3) 0.008(3)
N13_2 0.030(4) 0.028(4) 0.013(3) 0.000(3) 0.006(3) -0.002(3)
C14_2 0.072(8) 0.032(5) 0.019(4) -0.006(4) 0.014(4) -0.013(5)
C15_2 0.037(6) 0.041(5) 0.025(5) -0.004(4) 0.009(4) -0.003(4)
N16_2 0.030(4) 0.036(4) 0.016(3) -0.002(3) 0.008(3) -0.002(3)
C1_3 0.022(4) 0.027(4) 0.012(4) 0.003(3) -0.004(3) 0.003(3)
C2_3 0.021(4) 0.031(4) 0.025(4) 0.004(3) 0.007(3) 0.003(3)
C3_3 0.026(5) 0.040(5) 0.025(4) -0.001(3) 0.010(4) 0.005(4)
C4_3 0.042(6) 0.034(5) 0.023(4) -0.008(3) 0.005(4) 0.002(4)
C5_3 0.026(5) 0.047(6) 0.027(5) -0.008(4) 0.002(4) -0.001(4)
N6_3 0.027(4) 0.038(4) 0.022(4) -0.002(3) 0.008(3) -0.008(3)
C1_4 0.023(4) 0.029(4) 0.013(4) 0.000(3) 0.002(3) -0.003(3)
C2_4 0.021(4) 0.038(5) 0.019(4) -0.003(3) 0.004(3) -0.003(3)
C3_4 0.033(5) 0.036(5) 0.021(4) 0.001(3) 0.010(4) -0.005(4)
C4_4 0.030(5) 0.044(5) 0.020(4) 0.002(4) 0.006(3) -0.004(4)
C5_4 0.037(5) 0.043(5) 0.024(4) 0.010(4) 0.000(4) 0.003(4)
N6_4 0.024(4) 0.041(4) 0.024(4) 0.007(3) 0.004(3) 0.005(3)
C1_5 0.023(4) 0.036(5) 0.015(4) 0.008(3) 0.005(3) 0.006(3)
C2_5 0.027(4) 0.029(5) 0.016(4) 0.004(3) 0.006(3) 0.008(3)
C3_5 0.026(5) 0.036(5) 0.028(4) 0.008(3) 0.011(4) 0.003(4)
C4_5 0.036(6) 0.051(6) 0.020(5) 0.005(4) 0.017(4) 0.007(4)
C5_5 0.041(6) 0.043(5) 0.014(4) 0.003(3) 0.004(4) 0.003(4)
C6_5 0.026(5) 0.047(5) 0.016(5) 0.006(3) 0.000(4) 0.002(4)
C7_5 0.033(5) 0.038(5) 0.022(5) -0.002(4) 0.007(4) -0.003(4)
C8_5 0.042(6) 0.047(6) 0.059(7) -0.008(5) 0.020(5) -0.014(5)
C9_5 0.019(4) 0.057(6) 0.023(4) 0.009(4) -0.001(3) -0.002(4)
C10_5 0.026(6) 0.086(9) 0.024(5) 0.016(5) -0.014(4) -0.001(5)
C1_6 0.019(7) 0.036(6) 0.025(6) 0.006(5) 0.013(5) 0.007(5)
C2_6 0.023(5) 0.051(5) 0.035(6) 0.003(6) 0.014(5) 0.006(5)
C3_6 0.025(6) 0.054(7) 0.034(6) 0.001(5) 0.010(5) 0.003(5)
C4_6 0.026(6) 0.056(6) 0.040(6) 0.002(6) 0.015(6) 0.004(5)
C5_6 0.025(6) 0.045(6) 0.026(5) 0.001(5) 0.010(5) 0.008(5)
C6_6 0.020(6) 0.036(6) 0.019(4) 0.004(4) 0.011(5) 0.013(5)
C7_6 0.024(5) 0.068(6) 0.051(7) -0.010(7) 0.014(6) 0.001(5)
C8_6 0.022(7) 0.089(11) 0.064(10) -0.009(10) 0.002(8) -0.014(7)
C9_6 0.025(7) 0.036(6) 0.029(6) 0.000(5) 0.010(5) 0.005(5)
C10_6 0.053(10) 0.040(8) 0.032(7) -0.006(6) 0.015(7) 0.000(7)
C1_26 0.022(8) 0.043(7) 0.027(7) 0.005(7) 0.012(7) 0.010(7)
C2_26 0.023(6) 0.051(7) 0.034(7) -0.001(7) 0.013(7) 0.003(6)
C3_26 0.029(7) 0.059(7) 0.040(8) -0.001(7) 0.016(7) 0.003(7)
C4_26 0.027(8) 0.055(8) 0.032(8) -0.002(8) 0.019(8) 0.002(7)
C5_26 0.023(8) 0.049(7) 0.030(6) 0.003(6) 0.015(7) 0.006(7)
C6_26 0.021(7) 0.043(6) 0.027(6) 0.004(6) 0.012(6) 0.010(6)
C7_26 0.019(8) 0.053(9) 0.040(10) 0.005(10) 0.015(10) -0.009(8)
C8_26 0.025(13) 0.070(15) 0.063(16) -0.003(16) -0.008(15) -0.007(12)
C9_26 0.027(8) 0.040(8) 0.023(7) 0.007(7) 0.011(7) 0.012(7)
C10_26 0.044(15) 0.053(15) 0.041(14) 0.001(12) 0.018(12) 0.014(13)
C1_7 0.024(5) 0.041(5) 0.014(4) -0.003(3) 0.005(3) 0.002(4)
C2_7 0.029(5) 0.058(6) 0.026(5) 0.001(4) 0.009(4) -0.011(4)
C3_7 0.030(6) 0.073(8) 0.043(6) 0.002(5) 0.022(5) -0.002(5)
C4_7 0.029(5) 0.078(8) 0.026(5) 0.011(5) 0.016(4) 0.020(5)
C5_7 0.051(6) 0.042(5) 0.021(4) -0.001(4) 0.011(4) 0.013(4)
C6_7 0.028(5) 0.032(4) 0.017(4) 0.004(3) 0.003(3) 0.009(3)
C7_7 0.041(6) 0.032(5) 0.022(4) 0.001(3) 0.007(4) 0.001(4)
C8_7 0.034(5) 0.033(5) 0.047(6) -0.003(4) 0.001(4) -0.004(4)
C1_8 0.037(12) 0.084(12) 0.037(11) -0.002(8) 0.003(8) -0.029(9)
C2_8 0.053(12) 0.118(14) 0.041(10) -0.001(9) 0.002(8) -0.036(10)
C1_18 0.040(15) 0.082(15) 0.033(14) -0.014(12) 0.004(11) -0.024(12)
C2_18 0.031(14) 0.075(16) 0.051(14) -0.015(12) 0.027(11) -0.010(12)
C1_9 0.037(5) 0.018(4) 0.018(4) 0.004(3) 0.010(3) 0.011(3)
C2_9 0.025(4) 0.025(4) 0.027(4) 0.001(3) 0.005(3) 0.009(3)
C3_9 0.030(5) 0.040(5) 0.037(5) 0.010(4) 0.016(4) 0.008(4)
C4_9 0.049(7) 0.035(5) 0.029(5) 0.007(4) 0.025(4) 0.020(4)
C5_9 0.054(6) 0.027(4) 0.020(4) -0.001(3) 0.010(4) 0.008(4)
C6_9 0.037(5) 0.022(4) 0.023(4) 0.002(3) 0.007(4) 0.003(3)
C7_9 0.026(5) 0.034(5) 0.047(6) -0.005(4) -0.003(4) 0.006(4)
C8_9 0.039(6) 0.036(5) 0.052(6) -0.011(4) -0.004(5) 0.005(4)
C1_20 0.049(7) 0.033(6) 0.030(5) -0.001(4) -0.001(5) -0.013(5)
C2_20 0.065(9) 0.078(9) 0.087(10) -0.035(8) 0.027(8) -0.028(7)
C1_120 0.053(14) 0.049(14) 0.044(13) -0.018(13) 0.007(13) -0.012(13)
C2_120 0.059(18) 0.057(18) 0.060(18) -0.016(18) 0.011(18) -0.013(18)
C1_10 0.026(4) 0.028(4) 0.016(4) -0.006(3) 0.008(3) -0.011(3)
C2_10 0.023(4) 0.027(4) 0.021(4) -0.003(3) 0.006(3) -0.004(3)
C3_10 0.025(4) 0.041(5) 0.022(4) -0.005(3) 0.009(3) -0.003(4)
C4_10 0.032(5) 0.042(5) 0.019(5) 0.001(3) 0.011(4) -0.009(4)
C5_10 0.029(5) 0.041(5) 0.017(4) 0.005(4) 0.003(3) -0.007(4)
C6_10 0.021(5) 0.036(5) 0.022(5) -0.004(3) 0.005(4) -0.004(3)
C7_10 0.039(6) 0.034(5) 0.028(5) 0.003(4) 0.009(4) 0.002(4)
C8_10 0.063(8) 0.060(7) 0.040(6) 0.022(5) 0.025(6) 0.027(6)
C9_10 0.029(5) 0.056(6) 0.023(4) 0.002(4) 0.001(4) 0.001(4)
C10_10 0.021(6) 0.080(8) 0.042(7) 0.001(5) -0.002(5) -0.005(5)
C1_11 0.023(5) 0.057(6) 0.019(4) -0.004(4) 0.010(3) -0.017(4)
C2_11 0.023(5) 0.065(7) 0.064(8) -0.014(6) 0.023(5) -0.006(5)
C3_11 0.032(6) 0.100(11) 0.094(10) -0.022(9) 0.040(7) -0.011(6)
C4_11 0.039(8) 0.098(11) 0.064(10) -0.016(8) 0.028(7) -0.016(7)
C5_11 0.082(10) 0.094(10) 0.025(5) -0.014(6) 0.021(6) -0.058(8)
C6_11 0.039(6) 0.062(7) 0.028(5) -0.005(4) 0.007(4) -0.032(5)
C7_11 0.032(6) 0.060(8) 0.099(10) 0.006(7) -0.014(6) -0.001(5)
C8_11 0.030(7) 0.120(13) 0.105(12) -0.026(10) -0.006(7) 0.013(8)
C9_11 0.059(8) 0.075(8) 0.034(6) 0.021(5) -0.011(5) -0.030(6)
C10_11 0.116(13) 0.054(8) 0.061(8) 0.019(6) 0.010(8) -0.030(8)
C1_12 0.025(5) 0.044(5) 0.015(4) -0.001(3) 0.008(3) -0.004(4)
C2_12 0.024(5) 0.078(7) 0.023(5) 0.001(4) 0.008(4) 0.014(4)
C3_12 0.027(6) 0.091(9) 0.032(6) -0.014(5) 0.015(4) 0.000(5)
C4_12 0.046(7) 0.070(7) 0.032(6) -0.010(5) 0.025(5) -0.024(5)
C5_12 0.039(6) 0.055(6) 0.018(4) -0.003(4) 0.006(4) -0.008(4)
C6_12 0.026(5) 0.039(5) 0.019(4) -0.002(3) 0.006(3) -0.004(4)
C7_12 0.037(6) 0.054(6) 0.023(5) 0.007(4) 0.006(4) 0.007(4)
C8_12 0.045(6) 0.049(6) 0.037(5) 0.000(4) 0.000(4) 0.017(5)
C1_13 0.035(14) 0.079(15) 0.025(13) -0.002(12) -0.005(11) 0.017(12)
C2_13 0.040(17) 0.088(18) 0.038(15) 0.005(15) 0.005(14) 0.015(15)
C1_113 0.036(9) 0.068(10) 0.027(8) -0.011(6) -0.001(6) 0.020(7)
C2_113 0.046(10) 0.107(12) 0.046(9) -0.010(8) -0.005(8) 0.035(9)
C1_14 0.029(5) 0.029(5) 0.020(4) 0.001(3) 0.007(3) -0.007(3)
C2_14 0.030(5) 0.028(4) 0.027(4) -0.002(3) 0.006(3) -0.009(3)
C3_14 0.028(5) 0.036(5) 0.039(5) -0.006(4) 0.011(4) -0.006(4)
C4_14 0.054(7) 0.036(5) 0.021(4) -0.003(4) 0.015(4) -0.019(4)
C5_14 0.049(6) 0.028(4) 0.025(4) -0.001(3) 0.008(4) -0.009(4)
C6_14 0.044(6) 0.030(5) 0.015(4) -0.002(3) 0.009(4) -0.007(4)
C7_14 0.033(5) 0.034(5) 0.036(5) 0.003(4) 0.002(4) -0.004(4)
C8_14 0.043(6) 0.049(6) 0.056(7) 0.009(5) 0.004(5) 0.002(5)
C1_19 0.04(2) 0.03(2) 0.03(2) -0.008(18) 0.018(19) -0.026(19)
C2_19 0.09(3) 0.05(2) 0.10(3) 0.03(2) 0.03(3) 0.04(2)
C1_119 0.043(12) 0.050(13) 0.034(11) 0.016(10) 0.008(10) 0.026(11)
C2_119 0.051(9) 0.046(9) 0.060(10) 0.007(7) 0.026(8) 0.015(7)
C1_16 0.036(6) 0.051(6) 0.059(7) 0.026(5) 0.014(5) 0.016(5)
C2_16 0.027(5) 0.031(5) 0.085(8) 0.008(5) 0.012(5) -0.004(4)
C3_16 0.036(6) 0.034(5) 0.061(7) -0.009(5) -0.013(5) 0.016(4)
C4_16 0.027(5) 0.053(6) 0.048(6) 0.015(5) 0.007(4) 0.016(5)
C5_16 0.021(5) 0.035(5) 0.085(8) 0.022(5) 0.005(5) 0.002(4)
C6_16 0.034(6) 0.033(5) 0.056(6) -0.001(4) -0.003(5) 0.008(4)

loop_
_atom_type_symbol
_atom_type_description
_atom_type_scat_dispersion_real
_atom_type_scat_dispersion_imag
_atom_type_scat_source
C C 0.0033 0.0016 'International Tables Vol C Tables 4.2.6.8 and 6.1.1.4'
H H 0.0000 0.0000 'International Tables Vol C Tables 4.2.6.8 and 6.1.1.4'
B B 0.0013 0.0007 'International Tables Vol C Tables 4.2.6.8 and 6.1.1.4'
N N 0.0061 0.0033 'International Tables Vol C Tables 4.2.6.8 and 6.1.1.4'
Cl Cl 0.1484 0.1585 'International Tables Vol C Tables 4.2.6.8 and 6.1.1.4'
Cu Cu 0.3201 1.2651 'International Tables Vol C Tables 4.2.6.8 and 6.1.1.4'
Au Au -2.0133 8.8022 'International Tables Vol C Tables 4.2.6.8 and 6.1.1.4'

loop_
_exptl_crystal_face_index_h
_exptl_crystal_face_index_k
_exptl_crystal_face_index_l
_exptl_crystal_face_perp_dist
-1.00 1.00 0.00 0.1000
-1.00 -1.00 1.00 0.1500
-1.00 1.00 -1.00 0.1010
-1.00 0.00 0.00 0.0200
-1.00 0.00 -1.00 0.0430
-1.00 0.00 1.00 0.1130
0.00 1.00 1.00 0.1370
0.00 -1.00 -1.00 0.1280
0.00 1.00 0.00 0.1050
0.00 -1.00 0.00 0.1210
0.00 -1.00 1.00 0.1490
0.00 0.00 -1.00 0.0560
1.00 1.00 0.00 0.1070
1.00 -1.00 0.00 0.1290
1.00 1.00 -1.00 0.1070
1.00 -1.00 1.00 0.1500
1.00 0.00 0.00 0.0600
1.00 0.00 1.00 0.1220
1.00 0.00 -1.00 0.0550

loop_
_geom_angle_atom_site_label_1
_geom_angle_atom_site_label_2
_geom_angle_atom_site_label_3
_geom_angle
_geom_angle_site_symmetry_1
_geom_angle_site_symmetry_3
_geom_angle_publ_flag
C1_3 B1_1 C7_1 111.6(6) . . ?
C1_3 B1_1 B2_1 127.3(7) . . ?
C7_1 B1_1 B2_1 119.5(6) . . ?
C1_3 B1_1 Cu3_1 87.0(5) . . ?
C7_1 B1_1 Cu3_1 108.3(5) . . ?
B2_1 B1_1 Cu3_1 66.4(4) . . ?
C1_3 B1_1 Au5_1 118.0(5) . . ?
C7_1 B1_1 Au5_1 98.5(5) . . ?
B2_1 B1_1 Au5_1 67.1(4) . . ?
Cu3_1 B1_1 Au5_1 133.2(4) . . ?
C12_1 B2_1 B1_1 133.0(7) . . ?
C12_1 B2_1 Cu3_1 100.7(5) . . ?
B1_1 B2_1 Cu3_1 65.5(4) . . ?
C12_1 B2_1 Au5_1 108.0(5) . . ?
B1_1 B2_1 Au5_1 66.4(4) . . ?
Cu3_1 B2_1 Au5_1 131.6(4) . . ?
C12_1 B2_1 H1_1 107(5) . . ?
B1_1 B2_1 H1_1 120(5) . . ?
Cu3_1 B2_1 H1_1 102(5) . . ?
Au5_1 B2_1 H1_1 105(5) . . ?
B1_1 Cu3_1 B2_1 48.1(3) . . ?
B1_1 Cu3_1 Cl4_1 174.8(2) . . ?
B2_1 Cu3_1 Cl4_1 137.1(3) . . ?
B1_1 Cu3_1 N6_3 66.8(3) . . ?
B2_1 Cu3_1 N6_3 109.2(3) . . ?
Cl4_1 Cu3_1 N6_3 108.5(2) . . ?
B1_1 Au5_1 B2_1 46.5(3) . . ?
B1_1 Au5_1 Cl6_1 157.4(2) . . ?
B2_1 Au5_1 Cl6_1 155.2(2) . . ?
N11_1 C7_1 N8_1 107.2(7) . . ?
N11_1 C7_1 B1_1 128.6(7) . . ?
N8_1 C7_1 B1_1 124.1(7) . . ?
C7_1 N8_1 C1_5 131.8(7) . . ?
C7_1 N8_1 C9_1 112.8(7) . . ?
C1_5 N8_1 C9_1 115.3(7) . . ?
N8_1 C9_1 C10_1 102.5(7) . . ?
N8_1 C9_1 H9A_1 111.3 . . ?
C10_1 C9_1 H9A_1 111.3 . . ?
N8_1 C9_1 H9AB_1 111.3 . . ?
C10_1 C9_1 H9AB_1 111.3 . . ?
H9A_1 C9_1 H9AB_1 109.2 . . ?
N11_1 C10_1 C9_1 103.2(7) . . ?
N11_1 C10_1 H10A_1 111.1 . . ?
C9_1 C10_1 H10A_1 111.1 . . ?
N11_1 C10_1 H10B_1 111.1 . . ?
C9_1 C10_1 H10B_1 111.1 . . ?
H10A_1 C10_1 H10B_1 109.1 . . ?
C7_1 N11_1 C1_6 130.3(12) . . ?
C7_1 N11_1 C1_26 129(3) . . ?
C7_1 N11_1 C10_1 113.6(7) . . ?
C1_6 N11_1 C10_1 116.0(11) . . ?
C1_26 N11_1 C10_1 114(3) . . ?
N13_1 C12_1 N16_1 107.7(6) . . ?
N13_1 C12_1 B2_1 119.9(7) . . ?
N16_1 C12_1 B2_1 132.4(7) . . ?
C12_1 N13_1 C1_7 130.3(7) . . ?
C12_1 N13_1 C14_1 112.6(7) . . ?
C1_7 N13_1 C14_1 117.1(7) . . ?
N13_1 C14_1 C15_1 102.2(7) . . ?
N13_1 C14_1 H14A_1 111.3 . . ?
C15_1 C14_1 H14A_1 111.3 . . ?
N13_1 C14_1 H14B_1 111.3 . . ?
C15_1 C14_1 H14B_1 111.3 . . ?
H14A_1 C14_1 H14B_1 109.2 . . ?
N16_1 C15_1 C14_1 102.1(7) . . ?
N16_1 C15_1 H15A_1 111.3 . . ?
C14_1 C15_1 H15A_1 111.3 . . ?
N16_1 C15_1 H15B_1 111.3 . . ?
C14_1 C15_1 H15B_1 111.3 . . ?
H15A_1 C15_1 H15B_1 109.2 . . ?
C12_1 N16_1 C1_9 132.0(6) . . ?
C12_1 N16_1 C15_1 112.7(6) . . ?
C1_9 N16_1 C15_1 115.1(7) . . ?
C1_4 B1_2 C7_2 111.0(6) . . ?
C1_4 B1_2 B2_2 127.8(7) . . ?
C7_2 B1_2 B2_2 120.1(6) . . ?
C1_4 B1_2 Cu3_2 88.5(5) . . ?
C7_2 B1_2 Cu3_2 109.4(5) . . ?
B2_2 B1_2 Cu3_2 66.2(4) . . ?
C1_4 B1_2 Au5_2 116.7(5) . . ?
C7_2 B1_2 Au5_2 98.4(5) . . ?
B2_2 B1_2 Au5_2 66.7(4) . . ?
Cu3_2 B1_2 Au5_2 132.6(4) . . ?
C12_2 B2_2 B1_2 135.4(7) . . ?
C12_2 B2_2 Cu3_2 100.9(5) . . ?
B1_2 B2_2 Cu3_2 65.9(4) . . ?
C12_2 B2_2 Au5_2 108.6(5) . . ?
B1_2 B2_2 Au5_2 66.8(4) . . ?
Cu3_2 B2_2 Au5_2 132.4(4) . . ?
C12_2 B2_2 H1_2 108(5) . . ?
B1_2 B2_2 H1_2 117(5) . . ?
Cu3_2 B2_2 H1_2 109(5) . . ?
Au5_2 B2_2 H1_2 97(5) . . ?
B1_2 Cu3_2 B2_2 47.9(3) . . ?
B1_2 Cu3_2 Cl4_2 172.3(2) . . ?
B2_2 Cu3_2 Cl4_2 139.8(3) . . ?
B1_2 Cu3_2 N6_4 66.2(3) . . ?
B2_2 Cu3_2 N6_4 108.5(3) . . ?
Cl4_2 Cu3_2 N6_4 106.8(2) . . ?
B2_2 Au5_2 B1_2 46.5(3) . . ?
B2_2 Au5_2 Cl6_2 155.9(2) . . ?
B1_2 Au5_2 Cl6_2 157.2(2) . . ?
N11_2 C7_2 N8_2 107.0(7) . . ?
N11_2 C7_2 B1_2 128.0(7) . . ?
N8_2 C7_2 B1_2 124.8(7) . . ?
C7_2 N8_2 C9_2 112.9(7) . . ?
C7_2 N8_2 C1_10 131.7(7) . . ?
C9_2 N8_2 C1_10 115.3(6) . . ?
N8_2 C9_2 C10_2 104.2(7) . . ?
N8_2 C9_2 H9A_2 110.9 . . ?
C10_2 C9_2 H9A_2 110.9 . . ?
N8_2 C9_2 H9AB_2 110.9 . . ?
C10_2 C9_2 H9AB_2 110.9 . . ?
H9A_2 C9_2 H9AB_2 108.9 . . ?
N11_2 C10_2 C9_2 101.4(7) . . ?
N11_2 C10_2 H10A_2 111.5 . . ?
C9_2 C10_2 H10A_2 111.5 . . ?
N11_2 C10_2 H10B_2 111.5 . . ?
C9_2 C10_2 H10B_2 111.5 . . ?
H10A_2 C10_2 H10B_2 109.3 . . ?
C7_2 N11_2 C1_11 129.6(7) . . ?
C7_2 N11_2 C10_2 114.3(7) . . ?
C1_11 N11_2 C10_2 114.8(6) . . ?
N13_2 C12_2 N16_2 107.7(7) . . ?
N13_2 C12_2 B2_2 132.5(7) . . ?
N16_2 C12_2 B2_2 119.8(7) . . ?
C12_2 N13_2 C1_14 131.2(7) . . ?
C12_2 N13_2 C14_2 112.3(7) . . ?
C1_14 N13_2 C14_2 116.4(7) . . ?
N13_2 C14_2 C15_2 102.7(7) . . ?
N13_2 C14_2 H14A_2 111.2 . . ?
C15_2 C14_2 H14A_2 111.2 . . ?
N13_2 C14_2 H14B_2 111.2 . . ?
C15_2 C14_2 H14B_2 111.2 . . ?
H14A_2 C14_2 H14B_2 109.1 . . ?
N16_2 C15_2 C14_2 103.7(8) . . ?
N16_2 C15_2 H15A_2 111.0 . . ?
C14_2 C15_2 H15A_2 111.0 . . ?
N16_2 C15_2 H15B_2 111.0 . . ?
C14_2 C15_2 H15B_2 111.0 . . ?
H15A_2 C15_2 H15B_2 109.0 . . ?
C12_2 N16_2 C1_12 129.8(7) . . ?
C12_2 N16_2 C15_2 111.9(7) . . ?
C1_12 N16_2 C15_2 116.3(7) . . ?
N6_3 C1_3 C2_3 120.7(7) . . ?
N6_3 C1_3 B1_1 108.0(7) . . ?
C2_3 C1_3 B1_1 131.4(7) . . ?
C1_3 C2_3 C3_3 119.2(8) . . ?
C1_3 C2_3 H2_3 120.4 . . ?
C3_3 C2_3 H2_3 120.4 . . ?
C4_3 C3_3 C2_3 119.4(8) . . ?
C4_3 C3_3 H3_3 120.3 . . ?
C2_3 C3_3 H3_3 120.3 . . ?
C3_3 C4_3 C5_3 118.2(8) . . ?
C3_3 C4_3 H4_3 120.9 . . ?
C5_3 C4_3 H4_3 120.9 . . ?
N6_3 C5_3 C4_3 122.7(8) . . ?
N6_3 C5_3 H5_3 118.6 . . ?
C4_3 C5_3 H5_3 118.6 . . ?
C5_3 N6_3 C1_3 119.6(8) . . ?
C5_3 N6_3 Cu3_1 143.4(6) . . ?
C1_3 N6_3 Cu3_1 89.8(5) . . ?
N6_4 C1_4 C2_4 120.0(7) . . ?
N6_4 C1_4 B1_2 107.7(7) . . ?
C2_4 C1_4 B1_2 132.2(7) . . ?
C3_4 C2_4 C1_4 120.2(8) . . ?
C3_4 C2_4 H2_4 119.9 . . ?
C1_4 C2_4 H2_4 119.9 . . ?
C2_4 C3_4 C4_4 119.2(8) . . ?
C2_4 C3_4 H3_4 120.4 . . ?
C4_4 C3_4 H3_4 120.4 . . ?
C5_4 C4_4 C3_4 118.5(8) . . ?
C5_4 C4_4 H4_4 120.8 . . ?
C3_4 C4_4 H4_4 120.8 . . ?
N6_4 C5_4 C4_4 123.3(9) . . ?
N6_4 C5_4 H5_4 118.3 . . ?
C4_4 C5_4 H5_4 118.3 . . ?
C5_4 N6_4 C1_4 118.7(8) . . ?
C5_4 N6_4 Cu3_2 143.4(6) . . ?
C1_4 N6_4 Cu3_2 88.6(5) . . ?
C6_5 C1_5 C2_5 122.4(8) . . ?
C6_5 C1_5 N8_1 118.8(8) . . ?
C2_5 C1_5 N8_1 118.1(7) . . ?
C3_5 C2_5 C1_5 117.1(8) . . ?
C3_5 C2_5 C7_5 122.1(8) . . ?
C1_5 C2_5 C7_5 120.7(7) . . ?
C4_5 C3_5 C2_5 121.1(9) . . ?
C4_5 C3_5 H3_5 119.4 . . ?
C2_5 C3_5 H3_5 119.4 . . ?
C5_5 C4_5 C3_5 120.6(9) . . ?
C5_5 C4_5 H4_5 119.7 . . ?
C3_5 C4_5 H4_5 119.7 . . ?
C4_5 C5_5 C6_5 121.2(9) . . ?
C4_5 C5_5 H5_5 119.4 . . ?
C6_5 C5_5 H5_5 119.4 . . ?
C5_5 C6_5 C1_5 117.3(9) . . ?
C5_5 C6_5 C9_5 119.4(9) . . ?
C1_5 C6_5 C9_5 123.3(9) . . ?
C2_5 C7_5 C8_5 115.2(8) . . ?
C2_5 C7_5 H7A_5 108.5 . . ?
C8_5 C7_5 H7A_5 108.5 . . ?
C2_5 C7_5 H7AB_5 108.5 . . ?
C8_5 C7_5 H7AB_5 108.5 . . ?
H7A_5 C7_5 H7AB_5 107.5 . . ?
C7_5 C8_5 H8A_5 109.5 . . ?
C7_5 C8_5 H8B_5 109.5 . . ?
H8A_5 C8_5 H8B_5 109.5 . . ?
C7_5 C8_5 H8C_5 109.5 . . ?
H8A_5 C8_5 H8C_5 109.5 . . ?
H8B_5 C8_5 H8C_5 109.5 . . ?
C6_5 C9_5 C10_5 112.7(8) . . ?
C6_5 C9_5 H9A_5 109.0 . . ?
C10_5 C9_5 H9A_5 109.0 . . ?
C6_5 C9_5 H9AB_5 109.0 . . ?
C10_5 C9_5 H9AB_5 109.0 . . ?
H9A_5 C9_5 H9AB_5 107.8 . . ?
C9_5 C10_5 H10A_5 109.5 . . ?
C9_5 C10_5 H10B_5 109.5 . . ?
H10A_5 C10_5 H10B_5 109.5 . . ?
C9_5 C10_5 H10C_5 109.5 . . ?
H10A_5 C10_5 H10C_5 109.5 . . ?
H10B_5 C10_5 H10C_5 109.5 . . ?
C2_6 C1_6 C6_6 123.5(15) . . ?
C2_6 C1_6 N11_1 118.1(13) . . ?
C6_6 C1_6 N11_1 117.6(14) . . ?
C1_6 C2_6 C4_6 117.2(15) . . ?
C1_6 C2_6 C7_6 122.6(15) . . ?
C4_6 C2_6 C7_6 120.2(17) . . ?
C4_6 C3_6 C5_6 122.7(16) . . ?
C4_6 C3_6 H3_6 118.7 . . ?
C5_6 C3_6 H3_6 118.7 . . ?
C3_6 C4_6 C2_6 119.3(16) . . ?
C3_6 C4_6 H4_6 120.3 . . ?
C2_6 C4_6 H4_6 120.3 . . ?
C3_6 C5_6 C6_6 119.0(15) . . ?
C3_6 C5_6 H5_6 120.5 . . ?
C6_6 C5_6 H5_6 120.5 . . ?
C5_6 C6_6 C1_6 118.1(15) . . ?
C5_6 C6_6 C9_6 117.9(14) . . ?
C1_6 C6_6 C9_6 124.0(13) . . ?
C8_6 C7_6 C2_6 119.7(15) . . ?
C8_6 C7_6 H7A_6 107.4 . . ?
C2_6 C7_6 H7A_6 107.4 . . ?
C8_6 C7_6 H7AB_6 107.4 . . ?
C2_6 C7_6 H7AB_6 107.4 . . ?
H7A_6 C7_6 H7AB_6 106.9 . . ?
C7_6 C8_6 H8A_6 109.5 . . ?
C7_6 C8_6 H8B_6 109.5 . . ?
H8A_6 C8_6 H8B_6 109.5 . . ?
C7_6 C8_6 H8C_6 109.5 . . ?
H8A_6 C8_6 H8C_6 109.5 . . ?
H8B_6 C8_6 H8C_6 109.5 . . ?
C6_6 C9_6 C10_6 112.3(12) . . ?
C6_6 C9_6 H9A_6 109.2 . . ?
C10_6 C9_6 H9A_6 109.2 . . ?
C6_6 C9_6 H9AB_6 109.2 . . ?
C10_6 C9_6 H9AB_6 109.2 . . ?
H9A_6 C9_6 H9AB_6 107.9 . . ?
C9_6 C10_6 H10A_6 109.5 . . ?
C9_6 C10_6 H10B_6 109.5 . . ?
H10A_6 C10_6 H10B_6 109.5 . . ?
C9_6 C10_6 H10C_6 109.5 . . ?
H10A_6 C10_6 H10C_6 109.5 . . ?
H10B_6 C10_6 H10C_6 109.5 . . ?
C2_26 C1_26 C6_26 124(4) . . ?
C2_26 C1_26 N11_1 118(4) . . ?
C6_26 C1_26 N11_1 117(4) . . ?
C1_26 C2_26 C3_26 121(4) . . ?
C1_26 C2_26 C7_26 122(4) . . ?
C3_26 C2_26 C7_26 116(4) . . ?
C2_26 C3_26 C4_26 115(4) . . ?
C2_26 C3_26 H3_26 122.3 . . ?
C4_26 C3_26 H3_26 122.3 . . ?
C5_26 C4_26 C3_26 118(3) . . ?
C5_26 C4_26 H4_26 120.8 . . ?
C3_26 C4_26 H4_26 120.8 . . ?
C6_26 C5_26 C4_26 120(4) . . ?
C6_26 C5_26 H5_26 120.2 . . ?
C4_26 C5_26 H5_26 120.2 . . ?
C5_26 C6_26 C1_26 121(4) . . ?
C5_26 C6_26 C9_26 117(4) . . ?
C1_26 C6_26 C9_26 122(3) . . ?
C8_26 C7_26 C2_26 117(4) . . ?
C8_26 C7_26 H7A_26 108.0 . . ?
C2_26 C7_26 H7A_26 108.0 . . ?
C8_26 C7_26 H7AB_26 108.0 . . ?
C2_26 C7_26 H7AB_26 108.0 . . ?
H7A_26 C7_26 H7AB_26 107.2 . . ?
C7_26 C8_26 H8A_26 109.5 . . ?
C7_26 C8_26 H8B_26 109.5 . . ?
H8A_26 C8_26 H8B_26 109.5 . . ?
C7_26 C8_26 H8C_26 109.5 . . ?
H8A_26 C8_26 H8C_26 109.5 . . ?
H8B_26 C8_26 H8C_26 109.5 . . ?
C6_26 C9_26 C10_26 113(3) . . ?
C6_26 C9_26 H9A_26 108.9 . . ?
C10_26 C9_26 H9A_26 108.9 . . ?
C6_26 C9_26 H9AB_26 108.9 . . ?
C10_26 C9_26 H9AB_26 108.9 . . ?
H9A_26 C9_26 H9AB_26 107.7 . . ?
C9_26 C10_26 H10A_26 109.5 . . ?
C9_26 C10_26 H10B_26 109.5 . . ?
H10A_26 C10_26 H10B_26 109.5 . . ?
C9_26 C10_26 H10C_26 109.5 . . ?
H10A_26 C10_26 H10C_26 109.5 . . ?
H10B_26 C10_26 H10C_26 109.5 . . ?
C2_7 C1_7 C6_7 122.7(8) . . ?
C2_7 C1_7 N13_1 120.4(8) . . ?
C6_7 C1_7 N13_1 116.3(7) . . ?
C1_7 C2_7 C3_7 118.5(9) . . ?
C1_7 C2_7 C1_8 120.2(12) . . ?
C3_7 C2_7 C1_8 120.9(13) . . ?
C1_7 C2_7 C1_18 125(2) . . ?
C3_7 C2_7 C1_18 114(2) . . ?
C4_7 C3_7 C2_7 121.6(10) . . ?
C4_7 C3_7 H3_7 119.2 . . ?
C2_7 C3_7 H3_7 119.2 . . ?
C3_7 C4_7 C5_7 119.4(9) . . ?
C3_7 C4_7 H4_7 120.3 . . ?
C5_7 C4_7 H4_7 120.3 . . ?
C4_7 C5_7 C6_7 122.1(9) . . ?
C4_7 C5_7 H5_7 119.0 . . ?
C6_7 C5_7 H5_7 119.0 . . ?
C5_7 C6_7 C1_7 115.7(8) . . ?
C5_7 C6_7 C7_7 120.6(8) . . ?
C1_7 C6_7 C7_7 123.7(7) . . ?
C6_7 C7_7 C8_7 113.1(7) . . ?
C6_7 C7_7 H7A_7 109.0 . . ?
C8_7 C7_7 H7A_7 109.0 . . ?
C6_7 C7_7 H7AB_7 109.0 . . ?
C8_7 C7_7 H7AB_7 109.0 . . ?
H7A_7 C7_7 H7AB_7 107.8 . . ?
C7_7 C8_7 H8A_7 109.5 . . ?
C7_7 C8_7 H8B_7 109.5 . . ?
H8A_7 C8_7 H8B_7 109.5 . . ?
C7_7 C8_7 H8C_7 109.5 . . ?
H8A_7 C8_7 H8C_7 109.5 . . ?
H8B_7 C8_7 H8C_7 109.5 . . ?
C2_7 C1_8 C2_8 117(2) . . ?
C2_7 C1_8 H1A_8 108.0 . . ?
C2_8 C1_8 H1A_8 108.0 . . ?
C2_7 C1_8 H1AB_8 108.0 . . ?
C2_8 C1_8 H1AB_8 108.0 . . ?
H1A_8 C1_8 H1AB_8 107.3 . . ?
C1_8 C2_8 H2A_8 109.5 . . ?
C1_8 C2_8 H2B_8 109.5 . . ?
H2A_8 C2_8 H2B_8 109.5 . . ?
C1_8 C2_8 H2C_8 109.5 . . ?
H2A_8 C2_8 H2C_8 109.5 . . ?
H2B_8 C2_8 H2C_8 109.5 . . ?
C2_18 C1_18 C2_7 108(3) . . ?
C2_18 C1_18 H1A_18 110.2 . . ?
C2_7 C1_18 H1A_18 110.2 . . ?
C2_18 C1_18 H1AB_18 110.2 . . ?
C2_7 C1_18 H1AB_18 110.2 . . ?
H1A_18 C1_18 H1AB_18 108.5 . . ?
C1_18 C2_18 H2A_18 109.5 . . ?
C1_18 C2_18 H2B_18 109.5 . . ?
H2A_18 C2_18 H2B_18 109.5 . . ?
C1_18 C2_18 H2C_18 109.5 . . ?
H2A_18 C2_18 H2C_18 109.5 . . ?
H2B_18 C2_18 H2C_18 109.5 . . ?
C2_9 C1_9 C6_9 122.7(7) . . ?
C2_9 C1_9 N16_1 119.7(7) . . ?
C6_9 C1_9 N16_1 116.8(8) . . ?
C1_9 C2_9 C3_9 118.2(8) . . ?
C1_9 C2_9 C7_9 123.6(8) . . ?
C3_9 C2_9 C7_9 118.2(8) . . ?
C4_9 C3_9 C2_9 120.2(9) . . ?
C4_9 C3_9 H3_9 119.9 . . ?
C2_9 C3_9 H3_9 119.9 . . ?
C5_9 C4_9 C3_9 120.6(9) . . ?
C5_9 C4_9 H4_9 119.7 . . ?
C3_9 C4_9 H4_9 119.7 . . ?
C4_9 C5_9 C6_9 120.8(8) . . ?
C4_9 C5_9 H5_9 119.6 . . ?
C6_9 C5_9 H5_9 119.6 . . ?
C5_9 C6_9 C1_9 117.4(8) . . ?
C5_9 C6_9 C1_20 122.4(8) . . ?
C1_9 C6_9 C1_20 120.2(8) . . ?
C5_9 C6_9 C1_120 102(5) . . ?
C1_9 C6_9 C1_120 127(3) . . ?
C2_9 C7_9 C8_9 112.4(8) . . ?
C2_9 C7_9 H7A_9 109.1 . . ?
C8_9 C7_9 H7A_9 109.1 . . ?
C2_9 C7_9 H7AB_9 109.1 . . ?
C8_9 C7_9 H7AB_9 109.1 . . ?
H7A_9 C7_9 H7AB_9 107.8 . . ?
C7_9 C8_9 H8A_9 109.5 . . ?
C7_9 C8_9 H8B_9 109.5 . . ?
H8A_9 C8_9 H8B_9 109.5 . . ?
C7_9 C8_9 H8C_9 109.5 . . ?
H8A_9 C8_9 H8C_9 109.5 . . ?
H8B_9 C8_9 H8C_9 109.5 . . ?
C2_20 C1_20 C6_9 120.8(11) . . ?
C2_20 C1_20 H1A_20 107.1 . . ?
C6_9 C1_20 H1A_20 107.1 . . ?
C2_20 C1_20 H1AB_20 107.1 . . ?
C6_9 C1_20 H1AB_20 107.1 . . ?
H1A_20 C1_20 H1AB_20 106.8 . . ?
C1_20 C2_20 H2A_20 109.5 . . ?
C1_20 C2_20 H2B_20 109.5 . . ?
H2A_20 C2_20 H2B_20 109.5 . . ?
C1_20 C2_20 H2C_20 109.5 . . ?
H2A_20 C2_20 H2C_20 109.5 . . ?
H2B_20 C2_20 H2C_20 109.5 . . ?
C2_120 C1_120 C6_9 92(7) . . ?
C2_120 C1_120 H1A_120 113.4 . . ?
C6_9 C1_120 H1A_120 113.4 . . ?
C2_120 C1_120 H1AB_120 113.4 . . ?
C6_9 C1_120 H1AB_120 113.4 . . ?
H1A_120 C1_120 H1AB_120 110.7 . . ?
C1_120 C2_120 H2A_120 109.5 . . ?
C1_120 C2_120 H2B_120 109.5 . . ?
H2A_120 C2_120 H2B_120 109.5 . . ?
C1_120 C2_120 H2C_120 109.5 . . ?
H2A_120 C2_120 H2C_120 109.5 . . ?
H2B_120 C2_120 H2C_120 109.5 . . ?
C6_10 C1_10 C2_10 123.1(7) . . ?
C6_10 C1_10 N8_2 118.3(8) . . ?
C2_10 C1_10 N8_2 118.2(7) . . ?
C1_10 C2_10 C3_10 116.9(7) . . ?
C1_10 C2_10 C7_10 123.2(7) . . ?
C3_10 C2_10 C7_10 119.8(8) . . ?
C4_10 C3_10 C2_10 121.9(8) . . ?
C4_10 C3_10 H3_10 119.1 . . ?
C2_10 C3_10 H3_10 119.1 . . ?
C5_10 C4_10 C3_10 119.3(8) . . ?
C5_10 C4_10 H4_10 120.3 . . ?
C3_10 C4_10 H4_10 120.3 . . ?
C4_10 C5_10 C6_10 121.0(8) . . ?
C4_10 C5_10 H5_10 119.5 . . ?
C6_10 C5_10 H5_10 119.5 . . ?
C1_10 C6_10 C5_10 117.6(8) . . ?
C1_10 C6_10 C9_10 123.6(8) . . ?
C5_10 C6_10 C9_10 118.8(8) . . ?
C8_10 C7_10 C2_10 116.3(8) . . ?
C8_10 C7_10 H7A_10 108.2 . . ?
C2_10 C7_10 H7A_10 108.2 . . ?
C8_10 C7_10 H7AB_10 108.2 . . ?
C2_10 C7_10 H7AB_10 108.2 . . ?
H7A_10 C7_10 H7AB_10 107.4 . . ?
C7_10 C8_10 H8A_10 109.5 . . ?
C7_10 C8_10 H8B_10 109.5 . . ?
H8A_10 C8_10 H8B_10 109.5 . . ?
C7_10 C8_10 H8C_10 109.5 . . ?
H8A_10 C8_10 H8C_10 109.5 . . ?
H8B_10 C8_10 H8C_10 109.5 . . ?
C10_10 C9_10 C6_10 113.0(9) . . ?
C10_10 C9_10 H9A_10 109.0 . . ?
C6_10 C9_10 H9A_10 109.0 . . ?
C10_10 C9_10 H9AB_10 109.0 . . ?
C6_10 C9_10 H9AB_10 109.0 . . ?
H9A_10 C9_10 H9AB_10 107.8 . . ?
C9_10 C10_10 H10A_10 109.5 . . ?
C9_10 C10_10 H10B_10 109.5 . . ?
H10A_10 C10_10 H10B_10 109.5 . . ?
C9_10 C10_10 H10C_10 109.5 . . ?
H10A_10 C10_10 H10C_10 109.5 . . ?
H10B_10 C10_10 H10C_10 109.5 . . ?
C6_11 C1_11 C2_11 124.7(10) . . ?
C6_11 C1_11 N11_2 119.5(9) . . ?
C2_11 C1_11 N11_2 115.2(8) . . ?
C1_11 C2_11 C3_11 117.0(13) . . ?
C1_11 C2_11 C7_11 121.0(10) . . ?
C3_11 C2_11 C7_11 122.0(13) . . ?
C4_11 C3_11 C2_11 120.2(15) . . ?
C4_11 C3_11 H3_11 119.9 . . ?
C2_11 C3_11 H3_11 119.9 . . ?
C3_11 C4_11 C5_11 124.2(13) . . ?
C3_11 C4_11 H4_11 117.9 . . ?
C5_11 C4_11 H4_11 117.9 . . ?
C4_11 C5_11 C6_11 119.7(11) . . ?
C4_11 C5_11 H5_11 120.1 . . ?
C6_11 C5_11 H5_11 120.1 . . ?
C1_11 C6_11 C9_11 124.8(10) . . ?
C1_11 C6_11 C5_11 113.7(11) . . ?
C9_11 C6_11 C5_11 121.5(11) . . ?
C2_11 C7_11 C8_11 119.1(13) . . ?
C2_11 C7_11 H7A_11 107.5 . . ?
C8_11 C7_11 H7A_11 107.5 . . ?
C2_11 C7_11 H7AB_11 107.5 . . ?
C8_11 C7_11 H7AB_11 107.5 . . ?
H7A_11 C7_11 H7AB_11 107.0 . . ?
C7_11 C8_11 H8A_11 109.5 . . ?
C7_11 C8_11 H8B_11 109.5 . . ?
H8A_11 C8_11 H8B_11 109.5 . . ?
C7_11 C8_11 H8C_11 109.5 . . ?
H8A_11 C8_11 H8C_11 109.5 . . ?
H8B_11 C8_11 H8C_11 109.5 . . ?
C6_11 C9_11 C10_11 114.6(11) . . ?
C6_11 C9_11 H9A_11 108.6 . . ?
C10_11 C9_11 H9A_11 108.6 . . ?
C6_11 C9_11 H9AB_11 108.6 . . ?
C10_11 C9_11 H9AB_11 108.6 . . ?
H9A_11 C9_11 H9AB_11 107.6 . . ?
C9_11 C10_11 H10A_11 109.5 . . ?
C9_11 C10_11 H10B_11 109.5 . . ?
H10A_11 C10_11 H10B_11 109.5 . . ?
C9_11 C10_11 H10C_11 109.5 . . ?
H10A_11 C10_11 H10C_11 109.5 . . ?
H10B_11 C10_11 H10C_11 109.5 . . ?
C6_12 C1_12 C2_12 122.2(8) . . ?
C6_12 C1_12 N16_2 120.6(8) . . ?
C2_12 C1_12 N16_2 116.9(8) . . ?
C3_12 C2_12 C1_12 116.0(9) . . ?
C3_12 C2_12 C1_13 115(3) . . ?
C1_12 C2_12 C1_13 125(2) . . ?
C3_12 C2_12 C1_113 126.9(10) . . ?
C1_12 C2_12 C1_113 116.6(10) . . ?
C4_12 C3_12 C2_12 121.6(10) . . ?
C4_12 C3_12 H3_12 119.2 . . ?
C2_12 C3_12 H3_12 119.2 . . ?
C3_12 C4_12 C5_12 121.8(9) . . ?
C3_12 C4_12 H4_12 119.1 . . ?
C5_12 C4_12 H4_12 119.1 . . ?
C4_12 C5_12 C6_12 119.1(10) . . ?
C4_12 C5_12 H5_12 120.4 . . ?
C6_12 C5_12 H5_12 120.4 . . ?
C1_12 C6_12 C5_12 119.3(9) . . ?
C1_12 C6_12 C7_12 122.5(8) . . ?
C5_12 C6_12 C7_12 118.2(9) . . ?
C8_12 C7_12 C6_12 113.8(8) . . ?
C8_12 C7_12 H7A_12 108.8 . . ?
C6_12 C7_12 H7A_12 108.8 . . ?
C8_12 C7_12 H7AB_12 108.8 . . ?
C6_12 C7_12 H7AB_12 108.8 . . ?
H7A_12 C7_12 H7AB_12 107.7 . . ?
C7_12 C8_12 H8A_12 109.5 . . ?
C7_12 C8_12 H8B_12 109.5 . . ?
H8A_12 C8_12 H8B_12 109.5 . . ?
C7_12 C8_12 H8C_12 109.5 . . ?
H8A_12 C8_12 H8C_12 109.5 . . ?
H8B_12 C8_12 H8C_12 109.5 . . ?
C2_12 C1_13 C2_13 105(4) . . ?
C2_12 C1_13 H1A_13 110.6 . . ?
C2_13 C1_13 H1A_13 110.6 . . ?
C2_12 C1_13 H1AB_13 110.6 . . ?
C2_13 C1_13 H1AB_13 110.6 . . ?
H1A_13 C1_13 H1AB_13 108.8 . . ?
C1_13 C2_13 H2A_13 109.5 . . ?
C1_13 C2_13 H2B_13 109.5 . . ?
H2A_13 C2_13 H2B_13 109.5 . . ?
C1_13 C2_13 H2C_13 109.5 . . ?
H2A_13 C2_13 H2C_13 109.5 . . ?
H2B_13 C2_13 H2C_13 109.5 . . ?
C2_113 C1_113 C2_12 113.9(16) . . ?
C2_113 C1_113 H1A_113 108.8 . . ?
C2_12 C1_113 H1A_113 108.8 . . ?
C2_113 C1_113 H1AB_113 108.8 . . ?
C2_12 C1_113 H1AB_113 108.8 . . ?
H1A_113 C1_113 H1AB_113 107.7 . . ?
C1_113 C2_113 H2A_113 109.5 . . ?
C1_113 C2_113 H2B_113 109.5 . . ?
H2A_113 C2_113 H2B_113 109.5 . . ?
C1_113 C2_113 H2C_113 109.5 . . ?
H2A_113 C2_113 H2C_113 109.5 . . ?
H2B_113 C2_113 H2C_113 109.5 . . ?
C6_14 C1_14 C2_14 122.9(8) . . ?
C6_14 C1_14 N13_2 118.8(8) . . ?
C2_14 C1_14 N13_2 117.5(7) . . ?
C3_14 C2_14 C1_14 117.1(8) . . ?
C3_14 C2_14 C7_14 122.1(8) . . ?
C1_14 C2_14 C7_14 120.7(8) . . ?
C2_14 C3_14 C4_14 119.9(9) . . ?
C2_14 C3_14 H3_14 120.1 . . ?
C4_14 C3_14 H3_14 120.1 . . ?
C5_14 C4_14 C3_14 121.1(9) . . ?
C5_14 C4_14 H4_14 119.5 . . ?
C3_14 C4_14 H4_14 119.5 . . ?
C4_14 C5_14 C6_14 120.9(9) . . ?
C4_14 C5_14 H5_14 119.6 . . ?
C6_14 C5_14 H5_14 119.6 . . ?
C5_14 C6_14 C1_14 118.1(9) . . ?
C5_14 C6_14 C1_19 124(3) . . ?
C1_14 C6_14 C1_19 118(3) . . ?
C5_14 C6_14 C1_119 118.6(15) . . ?
C1_14 C6_14 C1_119 123.1(15) . . ?
C8_14 C7_14 C2_14 117.1(8) . . ?
C8_14 C7_14 H7A_14 108.0 . . ?
C2_14 C7_14 H7A_14 108.0 . . ?
C8_14 C7_14 H7AB_14 108.0 . . ?
C2_14 C7_14 H7AB_14 108.0 . . ?
H7A_14 C7_14 H7AB_14 107.3 . . ?
C7_14 C8_14 H8A_14 109.5 . . ?
C7_14 C8_14 H8B_14 109.5 . . ?
H8A_14 C8_14 H8B_14 109.5 . . ?
C7_14 C8_14 H8C_14 109.5 . . ?
H8A_14 C8_14 H8C_14 109.5 . . ?
H8B_14 C8_14 H8C_14 109.5 . . ?
C6_14 C1_19 C2_19 115(5) . . ?
C6_14 C1_19 H1A_19 108.6 . . ?
C2_19 C1_19 H1A_19 108.6 . . ?
C6_14 C1_19 H1AB_19 108.6 . . ?
C2_19 C1_19 H1AB_19 108.6 . . ?
H1A_19 C1_19 H1AB_19 107.6 . . ?
C1_19 C2_19 H2A_19 109.5 . . ?
C1_19 C2_19 H2B_19 109.5 . . ?
H2A_19 C2_19 H2B_19 109.5 . . ?
C1_19 C2_19 H2C_19 109.5 . . ?
H2A_19 C2_19 H2C_19 109.5 . . ?
H2B_19 C2_19 H2C_19 109.5 . . ?
C6_14 C1_119 C2_119 112(2) . . ?
C6_14 C1_119 H1A_119 109.2 . . ?
C2_119 C1_119 H1A_119 109.2 . . ?
C6_14 C1_119 H1AB_119 109.2 . . ?
C2_119 C1_119 H1AB_119 109.2 . . ?
H1A_119 C1_119 H1AB_119 107.9 . . ?
C1_119 C2_119 H2A_119 109.5 . . ?
C1_119 C2_119 H2B_119 109.5 . . ?
H2A_119 C2_119 H2B_119 109.5 . . ?
C1_119 C2_119 H2C_119 109.5 . . ?
H2A_119 C2_119 H2C_119 109.5 . . ?
H2B_119 C2_119 H2C_119 109.5 . . ?
C2_15 C1_15 C6_15 120.0 . . ?
C2_15 C1_15 H1_15 120.0 . . ?
C6_15 C1_15 H1_15 120.0 . . ?
C1_15 C2_15 C3_15 120.0 . . ?
C1_15 C2_15 H2_15 120.0 . . ?
C3_15 C2_15 H2_15 120.0 . . ?
C4_15 C3_15 C2_15 120.0 . . ?
C4_15 C3_15 H3_15 120.0 . . ?
C2_15 C3_15 H3_15 120.0 . . ?
C5_15 C4_15 C3_15 120.0 . . ?
C5_15 C4_15 H4_15 120.0 . . ?
C3_15 C4_15 H4_15 120.0 . . ?
C4_15 C5_15 C6_15 120.0 . . ?
C4_15 C5_15 H5_15 120.0 . . ?
C6_15 C5_15 H5_15 120.0 . . ?
C5_15 C6_15 C1_15 120.0 . . ?
C5_15 C6_15 H6_15 120.0 . . ?
C1_15 C6_15 H6_15 120.0 . . ?
C2_115 C1_115 C6_115 120.0 . . ?
C2_115 C1_115 H1_115 120.0 . . ?
C6_115 C1_115 H1_115 120.0 . . ?
C3_115 C2_115 C1_115 120.0 . . ?
C3_115 C2_115 H2_115 120.0 . . ?
C1_115 C2_115 H2_115 120.0 . . ?
C4_115 C3_115 C2_115 120.0 . . ?
C4_115 C3_115 H3_115 120.0 . . ?
C2_115 C3_115 H3_115 120.0 . . ?
C3_115 C4_115 C5_115 120.0 . . ?
C3_115 C4_115 H4_115 120.0 . . ?
C5_115 C4_115 H4_115 120.0 . . ?
C4_115 C5_115 C6_115 120.0 . . ?
C4_115 C5_115 H5_115 120.0 . . ?
C6_115 C5_115 H5_115 120.0 . . ?
C5_115 C6_115 C1_115 120.0 . . ?
C5_115 C6_115 H6_115 120.0 . . ?
C1_115 C6_115 H6_115 120.0 . . ?
C6_16 C1_16 C2_16 119.8(11) . . ?
C6_16 C1_16 H1_16 120.1 . . ?
C2_16 C1_16 H1_16 120.1 . . ?
C1_16 C2_16 C3_16 121.1(10) . . ?
C1_16 C2_16 H2_16 119.5 . . ?
C3_16 C2_16 H2_16 119.5 . . ?
C2_16 C3_16 C4_16 119.6(10) . . ?
C2_16 C3_16 H3_16 120.2 . . ?
C4_16 C3_16 H3_16 120.2 . . ?
C3_16 C4_16 C5_16 118.5(10) . . ?
C3_16 C4_16 H4_16 120.8 . . ?
C5_16 C4_16 H4_16 120.8 . . ?
C6_16 C5_16 C4_16 121.5(9) . . ?
C6_16 C5_16 H5_16 119.2 . . ?
C4_16 C5_16 H5_16 119.2 . . ?
C5_16 C6_16 C1_16 119.5(10) . . ?
C5_16 C6_16 H6_16 120.2 . . ?
C1_16 C6_16 H6_16 120.2 . . ?
C2_17 C1_17 C6_17 120.0 . . ?
C2_17 C1_17 H1_17 120.0 . . ?
C6_17 C1_17 H1_17 120.0 . . ?
C3_17 C2_17 C1_17 120.0 . . ?
C3_17 C2_17 H2_17 120.0 . . ?
C1_17 C2_17 H2_17 120.0 . . ?
C2_17 C3_17 C4_17 120.0 . . ?
C2_17 C3_17 H3_17 120.0 . . ?
C4_17 C3_17 H3_17 120.0 . . ?
C3_17 C4_17 C5_17 120.0 . . ?
C3_17 C4_17 H4_17 120.0 . . ?
C5_17 C4_17 H4_17 120.0 . . ?
C6_17 C5_17 C4_17 120.0 . . ?
C6_17 C5_17 H5_17 120.0 . . ?
C4_17 C5_17 H5_17 120.0 . . ?
C5_17 C6_17 C1_17 120.0 . . ?
C5_17 C6_17 H6_17 120.0 . . ?
C1_17 C6_17 H6_17 120.0 . . ?
C2_117 C1_117 C6_117 120.0 . . ?
C2_117 C1_117 H1_117 120.0 . . ?
C6_117 C1_117 H1_117 120.0 . . ?
C1_117 C2_117 C3_117 120.0 . . ?
C1_117 C2_117 H2_117 120.0 . . ?
C3_117 C2_117 H2_117 120.0 . . ?
C4_117 C3_117 C2_117 120.0 . . ?
C4_117 C3_117 H3_117 120.0 . . ?
C2_117 C3_117 H3_117 120.0 . . ?
C3_117 C4_117 C5_117 120.0 . . ?
C3_117 C4_117 H4_117 120.0 . . ?
C5_117 C4_117 H4_117 120.0 . . ?
C6_117 C5_117 C4_117 120.0 . . ?
C6_117 C5_117 H5_117 120.0 . . ?
C4_117 C5_117 H5_117 120.0 . . ?
C5_117 C6_117 C1_117 120.0 . . ?
C5_117 C6_117 H6_117 120.0 . . ?
C1_117 C6_117 H6_117 120.0 . . ?

loop_
_geom_bond_atom_site_label_1
_geom_bond_atom_site_label_2
_geom_bond_distance
_geom_bond_site_symmetry_2
_geom_bond_publ_flag
B1_1 C1_3 1.611(11) . ?
B1_1 C7_1 1.633(12) . ?
B1_1 B2_1 1.741(11) . ?
B1_1 Cu3_1 2.128(9) . ?
B1_1 Au5_1 2.200(9) . ?
B2_1 C12_1 1.612(11) . ?
B2_1 Cu3_1 2.143(9) . ?
B2_1 Au5_1 2.212(10) . ?
B2_1 H1_1 1.12(9) . ?
Cu3_1 Cl4_1 2.164(3) . ?
Cu3_1 N6_3 2.227(7) . ?
Au5_1 Cl6_1 2.332(2) . ?
C7_1 N11_1 1.343(10) . ?
C7_1 N8_1 1.365(10) . ?
N8_1 C1_5 1.440(10) . ?
N8_1 C9_1 1.485(11) . ?
C9_1 C10_1 1.513(13) . ?
C9_1 H9A_1 0.9900 . ?
C9_1 H9AB_1 0.9900 . ?
C10_1 N11_1 1.472(11) . ?
C10_1 H10A_1 0.9900 . ?
C10_1 H10B_1 0.9900 . ?
N11_1 C1_6 1.442(19) . ?
N11_1 C1_26 1.47(5) . ?
C12_1 N13_1 1.341(9) . ?
C12_1 N16_1 1.345(10) . ?
N13_1 C1_7 1.453(10) . ?
N13_1 C14_1 1.485(11) . ?
C14_1 C15_1 1.508(13) . ?
C14_1 H14A_1 0.9900 . ?
C14_1 H14B_1 0.9900 . ?
C15_1 N16_1 1.483(11) . ?
C15_1 H15A_1 0.9900 . ?
C15_1 H15B_1 0.9900 . ?
N16_1 C1_9 1.429(10) . ?
B1_2 C1_4 1.606(11) . ?
B1_2 C7_2 1.637(12) . ?
B1_2 B2_2 1.735(12) . ?
B1_2 Cu3_2 2.135(9) . ?
B1_2 Au5_2 2.199(8) . ?
B2_2 C12_2 1.603(12) . ?
B2_2 Cu3_2 2.140(9) . ?
B2_2 Au5_2 2.198(9) . ?
B2_2 H1_2 1.11(9) . ?
Cu3_2 Cl4_2 2.165(3) . ?
Cu3_2 N6_4 2.281(7) . ?
Au5_2 Cl6_2 2.318(2) . ?
C7_2 N11_2 1.338(10) . ?
C7_2 N8_2 1.346(11) . ?
N8_2 C9_2 1.446(12) . ?
N8_2 C1_10 1.458(10) . ?
C9_2 C10_2 1.512(13) . ?
C9_2 H9A_2 0.9900 . ?
C9_2 H9AB_2 0.9900 . ?
C10_2 N11_2 1.463(11) . ?
C10_2 H10A_2 0.9900 . ?
C10_2 H10B_2 0.9900 . ?
N11_2 C1_11 1.458(10) . ?
C12_2 N13_2 1.342(11) . ?
C12_2 N16_2 1.353(10) . ?
N13_2 C1_14 1.448(10) . ?
N13_2 C14_2 1.473(11) . ?
C14_2 C15_2 1.484(13) . ?
C14_2 H14A_2 0.9900 . ?
C14_2 H14B_2 0.9900 . ?
C15_2 N16_2 1.460(12) . ?
C15_2 H15A_2 0.9900 . ?
C15_2 H15B_2 0.9900 . ?
N16_2 C1_12 1.426(11) . ?
C1_3 N6_3 1.349(11) . ?
C1_3 C2_3 1.388(12) . ?
C2_3 C3_3 1.392(12) . ?
C2_3 H2_3 0.9500 . ?
C3_3 C4_3 1.377(13) . ?
C3_3 H3_3 0.9500 . ?
C4_3 C5_3 1.384(13) . ?
C4_3 H4_3 0.9500 . ?
C5_3 N6_3 1.332(11) . ?
C5_3 H5_3 0.9500 . ?
C1_4 N6_4 1.379(10) . ?
C1_4 C2_4 1.387(12) . ?
C2_4 C3_4 1.383(12) . ?
C2_4 H2_4 0.9500 . ?
C3_4 C4_4 1.385(13) . ?
C3_4 H3_4 0.9500 . ?
C4_4 C5_4 1.376(13) . ?
C4_4 H4_4 0.9500 . ?
C5_4 N6_4 1.336(11) . ?
C5_4 H5_4 0.9500 . ?
C1_5 C6_5 1.395(13) . ?
C1_5 C2_5 1.406(12) . ?
C2_5 C3_5 1.393(11) . ?
C2_5 C7_5 1.510(12) . ?
C3_5 C4_5 1.372(14) . ?
C3_5 H3_5 0.9500 . ?
C4_5 C5_5 1.372(15) . ?
C4_5 H4_5 0.9500 . ?
C5_5 C6_5 1.393(14) . ?
C5_5 H5_5 0.9500 . ?
C6_5 C9_5 1.510(13) . ?
C7_5 C8_5 1.510(14) . ?
C7_5 H7A_5 0.9900 . ?
C7_5 H7AB_5 0.9900 . ?
C8_5 H8A_5 0.9800 . ?
C8_5 H8B_5 0.9800 . ?
C8_5 H8C_5 0.9800 . ?
C9_5 C10_5 1.554(13) . ?
C9_5 H9A_5 0.9900 . ?
C9_5 H9AB_5 0.9900 . ?
C10_5 H10A_5 0.9800 . ?
C10_5 H10B_5 0.9800 . ?
C10_5 H10C_5 0.9800 . ?
C1_6 C2_6 1.38(2) . ?
C1_6 C6_6 1.40(2) . ?
C2_6 C4_6 1.41(2) . ?
C2_6 C7_6 1.49(2) . ?
C3_6 C4_6 1.38(2) . ?
C3_6 C5_6 1.38(2) . ?
C3_6 H3_6 0.9500 . ?
C4_6 H4_6 0.9500 . ?
C5_6 C6_6 1.389(19) . ?
C5_6 H5_6 0.9500 . ?
C6_6 C9_6 1.51(2) . ?
C7_6 C8_6 1.43(2) . ?
C7_6 H7A_6 0.9900 . ?
C7_6 H7AB_6 0.9900 . ?
C8_6 H8A_6 0.9800 . ?
C8_6 H8B_6 0.9800 . ?
C8_6 H8C_6 0.9800 . ?
C9_6 C10_6 1.52(2) . ?
C9_6 H9A_6 0.9900 . ?
C9_6 H9AB_6 0.9900 . ?
C10_6 H10A_6 0.9800 . ?
C10_6 H10B_6 0.9800 . ?
C10_6 H10C_6 0.9800 . ?
C1_26 C2_26 1.29(7) . ?
C1_26 C6_26 1.41(6) . ?
C2_26 C3_26 1.38(6) . ?
C2_26 C7_26 1.51(6) . ?
C3_26 C4_26 1.57(6) . ?
C3_26 H3_26 0.9500 . ?
C4_26 C5_26 1.38(6) . ?
C4_26 H4_26 0.9500 . ?
C5_26 C6_26 1.34(5) . ?
C5_26 H5_26 0.9500 . ?
C6_26 C9_26 1.51(5) . ?
C7_26 C8_26 1.47(5) . ?
C7_26 H7A_26 0.9900 . ?
C7_26 H7AB_26 0.9900 . ?
C8_26 H8A_26 0.9800 . ?
C8_26 H8B_26 0.9800 . ?
C8_26 H8C_26 0.9800 . ?
C9_26 C10_26 1.51(5) . ?
C9_26 H9A_26 0.9900 . ?
C9_26 H9AB_26 0.9900 . ?
C10_26 H10A_26 0.9800 . ?
C10_26 H10B_26 0.9800 . ?
C10_26 H10C_26 0.9800 . ?
C1_7 C2_7 1.365(13) . ?
C1_7 C6_7 1.430(12) . ?
C2_7 C3_7 1.388(14) . ?
C2_7 C1_8 1.51(2) . ?
C2_7 C1_18 1.56(4) . ?
C3_7 C4_7 1.372(16) . ?
C3_7 H3_7 0.9500 . ?
C4_7 C5_7 1.382(15) . ?
C4_7 H4_7 0.9500 . ?
C5_7 C6_7 1.401(12) . ?
C5_7 H5_7 0.9500 . ?
C6_7 C7_7 1.490(13) . ?
C7_7 C8_7 1.529(13) . ?
C7_7 H7A_7 0.9900 . ?
C7_7 H7AB_7 0.9900 . ?
C8_7 H8A_7 0.9800 . ?
C8_7 H8B_7 0.9800 . ?
C8_7 H8C_7 0.9800 . ?
C1_8 C2_8 1.53(3) . ?
C1_8 H1A_8 0.9900 . ?
C1_8 H1AB_8 0.9900 . ?
C2_8 H2A_8 0.9800 . ?
C2_8 H2B_8 0.9800 . ?
C2_8 H2C_8 0.9800 . ?
C1_18 C2_18 1.50(5) . ?
C1_18 H1A_18 0.9900 . ?
C1_18 H1AB_18 0.9900 . ?
C2_18 H2A_18 0.9800 . ?
C2_18 H2B_18 0.9800 . ?
C2_18 H2C_18 0.9800 . ?
C1_9 C2_9 1.388(12) . ?
C1_9 C6_9 1.411(12) . ?
C2_9 C3_9 1.405(12) . ?
C2_9 C7_9 1.510(12) . ?
C3_9 C4_9 1.393(14) . ?
C3_9 H3_9 0.9500 . ?
C4_9 C5_9 1.386(15) . ?
C4_9 H4_9 0.9500 . ?
C5_9 C6_9 1.402(12) . ?
C5_9 H5_9 0.9500 . ?
C6_9 C1_20 1.513(14) . ?
C6_9 C1_120 1.64(7) . ?
C7_9 C8_9 1.544(13) . ?
C7_9 H7A_9 0.9900 . ?
C7_9 H7AB_9 0.9900 . ?
C8_9 H8A_9 0.9800 . ?
C8_9 H8B_9 0.9800 . ?
C8_9 H8C_9 0.9800 . ?
C1_20 C2_20 1.469(17) . ?
C1_20 H1A_20 0.9900 . ?
C1_20 H1AB_20 0.9900 . ?
C2_20 H2A_20 0.9800 . ?
C2_20 H2B_20 0.9800 . ?
C2_20 H2C_20 0.9800 . ?
C1_120 C2_120 1.48(7) . ?
C1_120 H1A_120 0.9900 . ?
C1_120 H1AB_120 0.9900 . ?
C2_120 H2A_120 0.9800 . ?
C2_120 H2B_120 0.9800 . ?
C2_120 H2C_120 0.9800 . ?
C1_10 C6_10 1.382(12) . ?
C1_10 C2_10 1.391(12) . ?
C2_10 C3_10 1.399(11) . ?
C2_10 C7_10 1.509(12) . ?
C3_10 C4_10 1.381(13) . ?
C3_10 H3_10 0.9500 . ?
C4_10 C5_10 1.378(14) . ?
C4_10 H4_10 0.9500 . ?
C5_10 C6_10 1.408(13) . ?
C5_10 H5_10 0.9500 . ?
C6_10 C9_10 1.515(13) . ?
C7_10 C8_10 1.473(14) . ?
C7_10 H7A_10 0.9900 . ?
C7_10 H7AB_10 0.9900 . ?
C8_10 H8A_10 0.9800 . ?
C8_10 H8B_10 0.9800 . ?
C8_10 H8C_10 0.9800 . ?
C9_10 C10_10 1.514(14) . ?
C9_10 H9A_10 0.9900 . ?
C9_10 H9AB_10 0.9900 . ?
C10_10 H10A_10 0.9800 . ?
C10_10 H10B_10 0.9800 . ?
C10_10 H10C_10 0.9800 . ?
C1_11 C6_11 1.379(13) . ?
C1_11 C2_11 1.401(16) . ?
C2_11 C3_11 1.419(17) . ?
C2_11 C7_11 1.485(19) . ?
C3_11 C4_11 1.28(2) . ?
C3_11 H3_11 0.9500 . ?
C4_11 C5_11 1.38(2) . ?
C4_11 H4_11 0.9500 . ?
C5_11 C6_11 1.465(17) . ?
C5_11 H5_11 0.9500 . ?
C6_11 C9_11 1.449(18) . ?
C7_11 C8_11 1.511(17) . ?
C7_11 H7A_11 0.9900 . ?
C7_11 H7AB_11 0.9900 . ?
C8_11 H8A_11 0.9800 . ?
C8_11 H8B_11 0.9800 . ?
C8_11 H8C_11 0.9800 . ?
C9_11 C10_11 1.518(16) . ?
C9_11 H9A_11 0.9900 . ?
C9_11 H9AB_11 0.9900 . ?
C10_11 H10A_11 0.9800 . ?
C10_11 H10B_11 0.9800 . ?
C10_11 H10C_11 0.9800 . ?
C1_12 C6_12 1.369(13) . ?
C1_12 C2_12 1.419(13) . ?
C2_12 C3_12 1.405(15) . ?
C2_12 C1_13 1.48(4) . ?
C2_12 C1_113 1.540(19) . ?
C3_12 C4_12 1.343(17) . ?
C3_12 H3_12 0.9500 . ?
C4_12 C5_12 1.381(16) . ?
C4_12 H4_12 0.9500 . ?
C5_12 C6_12 1.392(13) . ?
C5_12 H5_12 0.9500 . ?
C6_12 C7_12 1.548(13) . ?
C7_12 C8_12 1.497(13) . ?
C7_12 H7A_12 0.9900 . ?
C7_12 H7AB_12 0.9900 . ?
C8_12 H8A_12 0.9800 . ?
C8_12 H8B_12 0.9800 . ?
C8_12 H8C_12 0.9800 . ?
C1_13 C2_13 1.49(5) . ?
C1_13 H1A_13 0.9900 . ?
C1_13 H1AB_13 0.9900 . ?
C2_13 H2A_13 0.9800 . ?
C2_13 H2B_13 0.9800 . ?
C2_13 H2C_13 0.9800 . ?
C1_113 C2_113 1.52(2) . ?
C1_113 H1A_113 0.9900 . ?
C1_113 H1AB_113 0.9900 . ?
C2_113 H2A_113 0.9800 . ?
C2_113 H2B_113 0.9800 . ?
C2_113 H2C_113 0.9800 . ?
C1_14 C6_14 1.395(12) . ?
C1_14 C2_14 1.405(12) . ?
C2_14 C3_14 1.389(12) . ?
C2_14 C7_14 1.497(12) . ?
C3_14 C4_14 1.405(14) . ?
C3_14 H3_14 0.9500 . ?
C4_14 C5_14 1.369(15) . ?
C4_14 H4_14 0.9500 . ?
C5_14 C6_14 1.371(12) . ?
C5_14 H5_14 0.9500 . ?
C6_14 C1_19 1.49(5) . ?
C6_14 C1_119 1.52(2) . ?
C7_14 C8_14 1.493(14) . ?
C7_14 H7A_14 0.9900 . ?
C7_14 H7AB_14 0.9900 . ?
C8_14 H8A_14 0.9800 . ?
C8_14 H8B_14 0.9800 . ?
C8_14 H8C_14 0.9800 . ?
C1_19 C2_19 1.51(6) . ?
C1_19 H1A_19 0.9900 . ?
C1_19 H1AB_19 0.9900 . ?
C2_19 H2A_19 0.9800 . ?
C2_19 H2B_19 0.9800 . ?
C2_19 H2C_19 0.9800 . ?
C1_119 C2_119 1.52(3) . ?
C1_119 H1A_119 0.9900 . ?
C1_119 H1AB_119 0.9900 . ?
C2_119 H2A_119 0.9800 . ?
C2_119 H2B_119 0.9800 . ?
C2_119 H2C_119 0.9800 . ?
C1_15 C2_15 1.3900 . ?
C1_15 C6_15 1.3900 . ?
C1_15 H1_15 0.9500 . ?
C2_15 C3_15 1.3900 . ?
C2_15 H2_15 0.9500 . ?
C3_15 C4_15 1.3900 . ?
C3_15 H3_15 0.9500 . ?
C4_15 C5_15 1.3900 . ?
C4_15 H4_15 0.9500 . ?
C5_15 C6_15 1.3900 . ?
C5_15 H5_15 0.9500 . ?
C6_15 H6_15 0.9500 . ?
C1_115 C2_115 1.3900 . ?
C1_115 C6_115 1.3900 . ?
C1_115 H1_115 0.9500 . ?
C2_115 C3_115 1.3900 . ?
C2_115 H2_115 0.9500 . ?
C3_115 C4_115 1.3900 . ?
C3_115 H3_115 0.9500 . ?
C4_115 C5_115 1.3900 . ?
C4_115 H4_115 0.9500 . ?
C5_115 C6_115 1.3900 . ?
C5_115 H5_115 0.9500 . ?
C6_115 H6_115 0.9500 . ?
C1_16 C6_16 1.376(15) . ?
C1_16 C2_16 1.381(17) . ?
C1_16 H1_16 0.9500 . ?
C2_16 C3_16 1.383(16) . ?
C2_16 H2_16 0.9500 . ?
C3_16 C4_16 1.392(16) . ?
C3_16 H3_16 0.9500 . ?
C4_16 C5_16 1.396(16) . ?
C4_16 H4_16 0.9500 . ?
C5_16 C6_16 1.376(16) . ?
C5_16 H5_16 0.9500 . ?
C6_16 H6_16 0.9500 . ?
C1_17 C2_17 1.3900 . ?
C1_17 C6_17 1.3900 . ?
C1_17 H1_17 0.9500 . ?
C2_17 C3_17 1.3900 . ?
C2_17 H2_17 0.9500 . ?
C3_17 C4_17 1.3900 . ?
C3_17 H3_17 0.9500 . ?
C4_17 C5_17 1.3900 . ?
C4_17 H4_17 0.9500 . ?
C5_17 C6_17 1.3900 . ?
C5_17 H5_17 0.9500 . ?
C6_17 H6_17 0.9500 . ?
C1_117 C2_117 1.3900 . ?
C1_117 C6_117 1.3900 . ?
C1_117 H1_117 0.9500 . ?
C2_117 C3_117 1.3900 . ?
C2_117 H2_117 0.9500 . ?
C3_117 C4_117 1.3900 . ?
C3_117 H3_117 0.9500 . ?
C4_117 C5_117 1.3900 . ?
C4_117 H4_117 0.9500 . ?
C5_117 C6_117 1.3900 . ?
C5_117 H5_117 0.9500 . ?
C6_117 H6_117 0.9500 . ?

loop_
_geom_torsion_atom_site_label_1
_geom_torsion_atom_site_label_2
_geom_torsion_atom_site_label_3
_geom_torsion_atom_site_label_4
_geom_torsion
_geom_torsion_site_symmetry_1
_geom_torsion_site_symmetry_2
_geom_torsion_site_symmetry_3
_geom_torsion_site_symmetry_4
_geom_torsion_publ_flag
C1_3 B1_1 B2_1 C12_1 -15.6(14) . . . . ?
C7_1 B1_1 B2_1 C12_1 179.9(8) . . . . ?
Cu3_1 B1_1 B2_1 C12_1 -81.7(9) . . . . ?
Au5_1 B1_1 B2_1 C12_1 93.1(9) . . . . ?
C1_3 B1_1 B2_1 Cu3_1 66.1(7) . . . . ?
C7_1 B1_1 B2_1 Cu3_1 -98.4(7) . . . . ?
Au5_1 B1_1 B2_1 Cu3_1 174.7(4) . . . . ?
C1_3 B1_1 B2_1 Au5_1 -108.7(8) . . . . ?
C7_1 B1_1 B2_1 Au5_1 86.9(7) . . . . ?
Cu3_1 B1_1 B2_1 Au5_1 -174.7(4) . . . . ?
C1_3 B1_1 C7_1 N11_1 -160.2(8) . . . . ?
B2_1 B1_1 C7_1 N11_1 6.5(12) . . . . ?
Cu3_1 B1_1 C7_1 N11_1 -66.1(9) . . . . ?
Au5_1 B1_1 C7_1 N11_1 75.0(9) . . . . ?
C1_3 B1_1 C7_1 N8_1 24.9(11) . . . . ?
B2_1 B1_1 C7_1 N8_1 -168.4(7) . . . . ?
Cu3_1 B1_1 C7_1 N8_1 118.9(7) . . . . ?
Au5_1 B1_1 C7_1 N8_1 -99.9(8) . . . . ?
N11_1 C7_1 N8_1 C1_5 -176.9(8) . . . . ?
B1_1 C7_1 N8_1 C1_5 -1.0(14) . . . . ?
N11_1 C7_1 N8_1 C9_1 2.2(11) . . . . ?
B1_1 C7_1 N8_1 C9_1 178.1(9) . . . . ?
C7_1 N8_1 C9_1 C10_1 -6.4(12) . . . . ?
C1_5 N8_1 C9_1 C10_1 172.8(8) . . . . ?
N8_1 C9_1 C10_1 N11_1 7.6(11) . . . . ?
N8_1 C7_1 N11_1 C1_6 -172.2(11) . . . . ?
B1_1 C7_1 N11_1 C1_6 12.2(16) . . . . ?
N8_1 C7_1 N11_1 C1_26 -155(2) . . . . ?
B1_1 C7_1 N11_1 C1_26 29(3) . . . . ?
N8_1 C7_1 N11_1 C10_1 3.4(10) . . . . ?
B1_1 C7_1 N11_1 C10_1 -172.3(8) . . . . ?
C9_1 C10_1 N11_1 C7_1 -7.2(11) . . . . ?
C9_1 C10_1 N11_1 C1_6 169.0(11) . . . . ?
C9_1 C10_1 N11_1 C1_26 155(2) . . . . ?
B1_1 B2_1 C12_1 N13_1 167.6(8) . . . . ?
Cu3_1 B2_1 C12_1 N13_1 101.2(7) . . . . ?
Au5_1 B2_1 C12_1 N13_1 -118.2(7) . . . . ?
B1_1 B2_1 C12_1 N16_1 -13.3(15) . . . . ?
Cu3_1 B2_1 C12_1 N16_1 -79.7(9) . . . . ?
Au5_1 B2_1 C12_1 N16_1 60.8(10) . . . . ?
N16_1 C12_1 N13_1 C1_7 -174.3(8) . . . . ?
B2_1 C12_1 N13_1 C1_7 4.9(12) . . . . ?
N16_1 C12_1 N13_1 C14_1 6.9(9) . . . . ?
B2_1 C12_1 N13_1 C14_1 -173.9(7) . . . . ?
C12_1 N13_1 C14_1 C15_1 -14.7(10) . . . . ?
C1_7 N13_1 C14_1 C15_1 166.3(8) . . . . ?
N13_1 C14_1 C15_1 N16_1 15.5(10) . . . . ?
N13_1 C12_1 N16_1 C1_9 178.5(8) . . . . ?
B2_1 C12_1 N16_1 C1_9 -0.6(15) . . . . ?
N13_1 C12_1 N16_1 C15_1 4.5(10) . . . . ?
B2_1 C12_1 N16_1 C15_1 -174.6(9) . . . . ?
C14_1 C15_1 N16_1 C12_1 -13.3(10) . . . . ?
C14_1 C15_1 N16_1 C1_9 171.6(7) . . . . ?
C1_4 B1_2 B2_2 C12_2 -13.2(14) . . . . ?
C7_2 B1_2 B2_2 C12_2 179.6(8) . . . . ?
Cu3_2 B1_2 B2_2 C12_2 -80.9(9) . . . . ?
Au5_2 B1_2 B2_2 C12_2 93.4(9) . . . . ?
C1_4 B1_2 B2_2 Cu3_2 67.7(7) . . . . ?
C7_2 B1_2 B2_2 Cu3_2 -99.4(7) . . . . ?
Au5_2 B1_2 B2_2 Cu3_2 174.3(4) . . . . ?
C1_4 B1_2 B2_2 Au5_2 -106.6(8) . . . . ?
C7_2 B1_2 B2_2 Au5_2 86.3(7) . . . . ?
Cu3_2 B1_2 B2_2 Au5_2 -174.3(4) . . . . ?
C1_4 B1_2 C7_2 N11_2 -159.2(8) . . . . ?
B2_2 B1_2 C7_2 N11_2 10.0(12) . . . . ?
Cu3_2 B1_2 C7_2 N11_2 -63.1(10) . . . . ?
Au5_2 B1_2 C7_2 N11_2 77.9(9) . . . . ?
C1_4 B1_2 C7_2 N8_2 27.4(11) . . . . ?
B2_2 B1_2 C7_2 N8_2 -163.5(7) . . . . ?
Cu3_2 B1_2 C7_2 N8_2 123.4(8) . . . . ?
Au5_2 B1_2 C7_2 N8_2 -95.6(8) . . . . ?
N11_2 C7_2 N8_2 C9_2 -3.3(11) . . . . ?
B1_2 C7_2 N8_2 C9_2 171.3(9) . . . . ?
N11_2 C7_2 N8_2 C1_10 179.9(8) . . . . ?
B1_2 C7_2 N8_2 C1_10 -5.5(14) . . . . ?
C7_2 N8_2 C9_2 C10_2 2.6(13) . . . . ?
C1_10 N8_2 C9_2 C10_2 180.0(8) . . . . ?
N8_2 C9_2 C10_2 N11_2 -0.9(12) . . . . ?
N8_2 C7_2 N11_2 C1_11 -163.3(8) . . . . ?
B1_2 C7_2 N11_2 C1_11 22.3(14) . . . . ?
N8_2 C7_2 N11_2 C10_2 2.7(10) . . . . ?
B1_2 C7_2 N11_2 C10_2 -171.7(8) . . . . ?
C9_2 C10_2 N11_2 C7_2 -1.1(11) . . . . ?
C9_2 C10_2 N11_2 C1_11 167.1(8) . . . . ?
B1_2 B2_2 C12_2 N13_2 -14.0(15) . . . . ?
Cu3_2 B2_2 C12_2 N13_2 -80.6(9) . . . . ?
Au5_2 B2_2 C12_2 N13_2 61.5(10) . . . . ?
B1_2 B2_2 C12_2 N16_2 165.0(8) . . . . ?
Cu3_2 B2_2 C12_2 N16_2 98.3(7) . . . . ?
Au5_2 B2_2 C12_2 N16_2 -119.6(7) . . . . ?
N16_2 C12_2 N13_2 C1_14 179.3(8) . . . . ?
B2_2 C12_2 N13_2 C1_14 -1.6(15) . . . . ?
N16_2 C12_2 N13_2 C14_2 -3.8(10) . . . . ?
B2_2 C12_2 N13_2 C14_2 175.2(9) . . . . ?
C12_2 N13_2 C14_2 C15_2 10.9(11) . . . . ?
C1_14 N13_2 C14_2 C15_2 -171.7(8) . . . . ?
N13_2 C14_2 C15_2 N16_2 -12.8(10) . . . . ?
N13_2 C12_2 N16_2 C1_12 -168.5(8) . . . . ?
B2_2 C12_2 N16_2 C1_12 12.3(13) . . . . ?
N13_2 C12_2 N16_2 C15_2 -5.4(10) . . . . ?
B2_2 C12_2 N16_2 C15_2 175.4(7) . . . . ?
C14_2 C15_2 N16_2 C12_2 12.0(11) . . . . ?
C14_2 C15_2 N16_2 C1_12 177.5(8) . . . . ?
C7_1 B1_1 C1_3 N6_3 81.7(8) . . . . ?
B2_1 B1_1 C1_3 N6_3 -83.8(9) . . . . ?
Cu3_1 B1_1 C1_3 N6_3 -26.8(6) . . . . ?
Au5_1 B1_1 C1_3 N6_3 -165.3(5) . . . . ?
C7_1 B1_1 C1_3 C2_3 -97.3(10) . . . . ?
B2_1 B1_1 C1_3 C2_3 97.3(11) . . . . ?
Cu3_1 B1_1 C1_3 C2_3 154.3(8) . . . . ?
Au5_1 B1_1 C1_3 C2_3 15.8(11) . . . . ?
N6_3 C1_3 C2_3 C3_3 -2.4(12) . . . . ?
B1_1 C1_3 C2_3 C3_3 176.5(8) . . . . ?
C1_3 C2_3 C3_3 C4_3 0.7(12) . . . . ?
C2_3 C3_3 C4_3 C5_3 1.5(13) . . . . ?
C3_3 C4_3 C5_3 N6_3 -2.2(14) . . . . ?
C4_3 C5_3 N6_3 C1_3 0.5(14) . . . . ?
C4_3 C5_3 N6_3 Cu3_1 140.0(9) . . . . ?
C2_3 C1_3 N6_3 C5_3 1.8(12) . . . . ?
B1_1 C1_3 N6_3 C5_3 -177.3(8) . . . . ?
C2_3 C1_3 N6_3 Cu3_1 -155.4(7) . . . . ?
B1_1 C1_3 N6_3 Cu3_1 25.5(6) . . . . ?
C7_2 B1_2 C1_4 N6_4 82.3(8) . . . . ?
B2_2 B1_2 C1_4 N6_4 -85.8(9) . . . . ?
Cu3_2 B1_2 C1_4 N6_4 -27.9(6) . . . . ?
Au5_2 B1_2 C1_4 N6_4 -166.1(5) . . . . ?
C7_2 B1_2 C1_4 C2_4 -98.7(10) . . . . ?
B2_2 B1_2 C1_4 C2_4 93.2(11) . . . . ?
Cu3_2 B1_2 C1_4 C2_4 151.1(8) . . . . ?
Au5_2 B1_2 C1_4 C2_4 12.9(12) . . . . ?
N6_4 C1_4 C2_4 C3_4 -3.8(12) . . . . ?
B1_2 C1_4 C2_4 C3_4 177.3(8) . . . . ?
C1_4 C2_4 C3_4 C4_4 2.8(13) . . . . ?
C2_4 C3_4 C4_4 C5_4 0.6(13) . . . . ?
C3_4 C4_4 C5_4 N6_4 -3.2(14) . . . . ?
C4_4 C5_4 N6_4 C1_4 2.3(14) . . . . ?
C4_4 C5_4 N6_4 Cu3_2 135.9(9) . . . . ?
C2_4 C1_4 N6_4 C5_4 1.3(12) . . . . ?
B1_2 C1_4 N6_4 C5_4 -179.6(8) . . . . ?
C2_4 C1_4 N6_4 Cu3_2 -153.1(7) . . . . ?
B1_2 C1_4 N6_4 Cu3_2 26.0(6) . . . . ?
C7_1 N8_1 C1_5 C6_5 -99.5(11) . . . . ?
C9_1 N8_1 C1_5 C6_5 81.4(11) . . . . ?
C7_1 N8_1 C1_5 C2_5 89.5(11) . . . . ?
C9_1 N8_1 C1_5 C2_5 -89.6(10) . . . . ?
C6_5 C1_5 C2_5 C3_5 4.5(12) . . . . ?
N8_1 C1_5 C2_5 C3_5 175.2(7) . . . . ?
C6_5 C1_5 C2_5 C7_5 -178.0(8) . . . . ?
N8_1 C1_5 C2_5 C7_5 -7.3(11) . . . . ?
C1_5 C2_5 C3_5 C4_5 -1.4(12) . . . . ?
C7_5 C2_5 C3_5 C4_5 -178.9(8) . . . . ?
C2_5 C3_5 C4_5 C5_5 -0.7(14) . . . . ?
C3_5 C4_5 C5_5 C6_5 -0.1(14) . . . . ?
C4_5 C5_5 C6_5 C1_5 3.0(13) . . . . ?
C4_5 C5_5 C6_5 C9_5 -176.7(9) . . . . ?
C2_5 C1_5 C6_5 C5_5 -5.3(13) . . . . ?
N8_1 C1_5 C6_5 C5_5 -175.9(8) . . . . ?
C2_5 C1_5 C6_5 C9_5 174.4(8) . . . . ?
N8_1 C1_5 C6_5 C9_5 3.8(13) . . . . ?
C3_5 C2_5 C7_5 C8_5 -32.4(13) . . . . ?
C1_5 C2_5 C7_5 C8_5 150.2(9) . . . . ?
C5_5 C6_5 C9_5 C10_5 72.0(12) . . . . ?
C1_5 C6_5 C9_5 C10_5 -107.6(11) . . . . ?
C7_1 N11_1 C1_6 C2_6 84(2) . . . . ?
C10_1 N11_1 C1_6 C2_6 -91(2) . . . . ?
C7_1 N11_1 C1_6 C6_6 -105.5(19) . . . . ?
C10_1 N11_1 C1_6 C6_6 79.0(18) . . . . ?
C6_6 C1_6 C2_6 C4_6 6(3) . . . . ?
N11_1 C1_6 C2_6 C4_6 175.0(17) . . . . ?
C6_6 C1_6 C2_6 C7_6 -173.7(18) . . . . ?
N11_1 C1_6 C2_6 C7_6 -4(3) . . . . ?
C5_6 C3_6 C4_6 C2_6 0(2) . . . . ?
C1_6 C2_6 C4_6 C3_6 -3(2) . . . . ?
C7_6 C2_6 C4_6 C3_6 176.6(15) . . . . ?
C4_6 C3_6 C5_6 C6_6 0(2) . . . . ?
C3_6 C5_6 C6_6 C1_6 2(2) . . . . ?
C3_6 C5_6 C6_6 C9_6 -178.8(12) . . . . ?
C2_6 C1_6 C6_6 C5_6 -5(3) . . . . ?
N11_1 C1_6 C6_6 C5_6 -175.0(14) . . . . ?
C2_6 C1_6 C6_6 C9_6 175.7(17) . . . . ?
N11_1 C1_6 C6_6 C9_6 6(3) . . . . ?
C1_6 C2_6 C7_6 C8_6 157(2) . . . . ?
C4_6 C2_6 C7_6 C8_6 -23(3) . . . . ?
C5_6 C6_6 C9_6 C10_6 63.4(16) . . . . ?
C1_6 C6_6 C9_6 C10_6 -117.7(17) . . . . ?
C7_1 N11_1 C1_26 C2_26 73(5) . . . . ?
C10_1 N11_1 C1_26 C2_26 -86(5) . . . . ?
C7_1 N11_1 C1_26 C6_26 -113(4) . . . . ?
C10_1 N11_1 C1_26 C6_26 88(4) . . . . ?
C6_26 C1_26 C2_26 C3_26 4(8) . . . . ?
N11_1 C1_26 C2_26 C3_26 178(4) . . . . ?
C6_26 C1_26 C2_26 C7_26 -173(5) . . . . ?
N11_1 C1_26 C2_26 C7_26 1(7) . . . . ?
C1_26 C2_26 C3_26 C4_26 2(6) . . . . ?
C7_26 C2_26 C3_26 C4_26 179(3) . . . . ?
C2_26 C3_26 C4_26 C5_26 -7(5) . . . . ?
C3_26 C4_26 C5_26 C6_26 6(5) . . . . ?
C4_26 C5_26 C6_26 C1_26 0(6) . . . . ?
C4_26 C5_26 C6_26 C9_26 -179(3) . . . . ?
C2_26 C1_26 C6_26 C5_26 -6(8) . . . . ?
N11_1 C1_26 C6_26 C5_26 -179(4) . . . . ?
C2_26 C1_26 C6_26 C9_26 174(5) . . . . ?
N11_1 C1_26 C6_26 C9_26 0(6) . . . . ?
C1_26 C2_26 C7_26 C8_26 164(5) . . . . ?
C3_26 C2_26 C7_26 C8_26 -14(6) . . . . ?
C5_26 C6_26 C9_26 C10_26 66(4) . . . . ?
C1_26 C6_26 C9_26 C10_26 -113(4) . . . . ?
C12_1 N13_1 C1_7 C2_7 -106.7(10) . . . . ?
C14_1 N13_1 C1_7 C2_7 72.1(11) . . . . ?
C12_1 N13_1 C1_7 C6_7 81.6(10) . . . . ?
C14_1 N13_1 C1_7 C6_7 -99.7(9) . . . . ?
C6_7 C1_7 C2_7 C3_7 -0.6(14) . . . . ?
N13_1 C1_7 C2_7 C3_7 -171.8(9) . . . . ?
C6_7 C1_7 C2_7 C1_8 172.6(13) . . . . ?
N13_1 C1_7 C2_7 C1_8 1.4(17) . . . . ?
C6_7 C1_7 C2_7 C1_18 -162(2) . . . . ?
N13_1 C1_7 C2_7 C1_18 27(3) . . . . ?
C1_7 C2_7 C3_7 C4_7 0.7(16) . . . . ?
C1_8 C2_7 C3_7 C4_7 -172.5(14) . . . . ?
C1_18 C2_7 C3_7 C4_7 164(2) . . . . ?
C2_7 C3_7 C4_7 C5_7 -0.6(16) . . . . ?
C3_7 C4_7 C5_7 C6_7 0.6(15) . . . . ?
C4_7 C5_7 C6_7 C1_7 -0.5(13) . . . . ?
C4_7 C5_7 C6_7 C7_7 178.7(8) . . . . ?
C2_7 C1_7 C6_7 C5_7 0.5(12) . . . . ?
N13_1 C1_7 C6_7 C5_7 172.1(7) . . . . ?
C2_7 C1_7 C6_7 C7_7 -178.7(8) . . . . ?
N13_1 C1_7 C6_7 C7_7 -7.1(12) . . . . ?
C5_7 C6_7 C7_7 C8_7 -94.8(10) . . . . ?
C1_7 C6_7 C7_7 C8_7 84.4(10) . . . . ?
C1_7 C2_7 C1_8 C2_8 158.1(16) . . . . ?
C3_7 C2_7 C1_8 C2_8 -29(3) . . . . ?
C1_7 C2_7 C1_18 C2_18 -121(3) . . . . ?
C3_7 C2_7 C1_18 C2_18 77(4) . . . . ?
C12_1 N16_1 C1_9 C2_9 -91.9(11) . . . . ?
C15_1 N16_1 C1_9 C2_9 82.0(10) . . . . ?
C12_1 N16_1 C1_9 C6_9 98.4(10) . . . . ?
C15_1 N16_1 C1_9 C6_9 -87.6(10) . . . . ?
C6_9 C1_9 C2_9 C3_9 -2.7(12) . . . . ?
N16_1 C1_9 C2_9 C3_9 -171.7(7) . . . . ?
C6_9 C1_9 C2_9 C7_9 173.9(8) . . . . ?
N16_1 C1_9 C2_9 C7_9 5.0(12) . . . . ?
C1_9 C2_9 C3_9 C4_9 2.5(12) . . . . ?
C7_9 C2_9 C3_9 C4_9 -174.4(8) . . . . ?
C2_9 C3_9 C4_9 C5_9 -1.0(14) . . . . ?
C3_9 C4_9 C5_9 C6_9 -0.3(14) . . . . ?
C4_9 C5_9 C6_9 C1_9 0.1(12) . . . . ?
C4_9 C5_9 C6_9 C1_20 -179.0(9) . . . . ?
C4_9 C5_9 C6_9 C1_120 144(5) . . . . ?
C2_9 C1_9 C6_9 C5_9 1.5(12) . . . . ?
N16_1 C1_9 C6_9 C5_9 170.7(7) . . . . ?
C2_9 C1_9 C6_9 C1_20 -179.4(8) . . . . ?
N16_1 C1_9 C6_9 C1_20 -10.2(12) . . . . ?
C2_9 C1_9 C6_9 C1_120 -132(7) . . . . ?
N16_1 C1_9 C6_9 C1_120 38(7) . . . . ?
C1_9 C2_9 C7_9 C8_9 -111.5(10) . . . . ?
C3_9 C2_9 C7_9 C8_9 65.1(11) . . . . ?
C5_9 C6_9 C1_20 C2_20 -3.0(17) . . . . ?
C1_9 C6_9 C1_20 C2_20 178.0(12) . . . . ?
C5_9 C6_9 C1_120 C2_120 40(10) . . . . ?
C1_9 C6_9 C1_120 C2_120 178(7) . . . . ?
C7_2 N8_2 C1_10 C6_10 -95.5(10) . . . . ?
C9_2 N8_2 C1_10 C6_10 87.8(11) . . . . ?
C7_2 N8_2 C1_10 C2_10 91.7(11) . . . . ?
C9_2 N8_2 C1_10 C2_10 -85.0(10) . . . . ?
C6_10 C1_10 C2_10 C3_10 1.2(12) . . . . ?
N8_2 C1_10 C2_10 C3_10 173.7(7) . . . . ?
C6_10 C1_10 C2_10 C7_10 -178.7(8) . . . . ?
N8_2 C1_10 C2_10 C7_10 -6.3(12) . . . . ?
C1_10 C2_10 C3_10 C4_10 2.1(12) . . . . ?
C7_10 C2_10 C3_10 C4_10 -177.9(8) . . . . ?
C2_10 C3_10 C4_10 C5_10 -3.9(14) . . . . ?
C3_10 C4_10 C5_10 C6_10 2.4(14) . . . . ?
C2_10 C1_10 C6_10 C5_10 -2.6(12) . . . . ?
N8_2 C1_10 C6_10 C5_10 -175.1(7) . . . . ?
C2_10 C1_10 C6_10 C9_10 175.9(8) . . . . ?
N8_2 C1_10 C6_10 C9_10 3.5(12) . . . . ?
C4_10 C5_10 C6_10 C1_10 0.7(13) . . . . ?
C4_10 C5_10 C6_10 C9_10 -177.9(8) . . . . ?
C1_10 C2_10 C7_10 C8_10 135.5(10) . . . . ?
C3_10 C2_10 C7_10 C8_10 -44.4(13) . . . . ?
C1_10 C6_10 C9_10 C10_10 -102.6(10) . . . . ?
C5_10 C6_10 C9_10 C10_10 75.9(11) . . . . ?
C7_2 N11_2 C1_11 C6_11 -113.3(10) . . . . ?
C10_2 N11_2 C1_11 C6_11 80.8(10) . . . . ?
C7_2 N11_2 C1_11 C2_11 75.2(11) . . . . ?
C10_2 N11_2 C1_11 C2_11 -90.7(10) . . . . ?
C6_11 C1_11 C2_11 C3_11 7.9(16) . . . . ?
N11_2 C1_11 C2_11 C3_11 178.9(9) . . . . ?
C6_11 C1_11 C2_11 C7_11 -170.5(10) . . . . ?
N11_2 C1_11 C2_11 C7_11 0.5(14) . . . . ?
C1_11 C2_11 C3_11 C4_11 -5.7(19) . . . . ?
C7_11 C2_11 C3_11 C4_11 172.6(13) . . . . ?
C2_11 C3_11 C4_11 C5_11 2(2) . . . . ?
C3_11 C4_11 C5_11 C6_11 0(2) . . . . ?
C2_11 C1_11 C6_11 C9_11 175.2(10) . . . . ?
N11_2 C1_11 C6_11 C9_11 4.5(14) . . . . ?
C2_11 C1_11 C6_11 C5_11 -5.7(14) . . . . ?
N11_2 C1_11 C6_11 C5_11 -176.4(8) . . . . ?
C4_11 C5_11 C6_11 C1_11 1.5(14) . . . . ?
C4_11 C5_11 C6_11 C9_11 -179.3(11) . . . . ?
C1_11 C2_11 C7_11 C8_11 164.6(12) . . . . ?
C3_11 C2_11 C7_11 C8_11 -13.7(19) . . . . ?
C1_11 C6_11 C9_11 C10_11 -110.0(12) . . . . ?
C5_11 C6_11 C9_11 C10_11 71.0(14) . . . . ?
C12_2 N16_2 C1_12 C6_12 76.1(12) . . . . ?
C15_2 N16_2 C1_12 C6_12 -86.4(10) . . . . ?
C12_2 N16_2 C1_12 C2_12 -109.9(10) . . . . ?
C15_2 N16_2 C1_12 C2_12 87.6(10) . . . . ?
C6_12 C1_12 C2_12 C3_12 2.3(14) . . . . ?
N16_2 C1_12 C2_12 C3_12 -171.6(8) . . . . ?
C6_12 C1_12 C2_12 C1_13 -155(3) . . . . ?
N16_2 C1_12 C2_12 C1_13 31(3) . . . . ?
C6_12 C1_12 C2_12 C1_113 174.6(10) . . . . ?
N16_2 C1_12 C2_12 C1_113 0.8(14) . . . . ?
C1_12 C2_12 C3_12 C4_12 -1.6(15) . . . . ?
C1_13 C2_12 C3_12 C4_12 158(2) . . . . ?
C1_113 C2_12 C3_12 C4_12 -173.0(12) . . . . ?
C2_12 C3_12 C4_12 C5_12 -0.2(17) . . . . ?
C3_12 C4_12 C5_12 C6_12 1.5(15) . . . . ?
C2_12 C1_12 C6_12 C5_12 -1.2(14) . . . . ?
N16_2 C1_12 C6_12 C5_12 172.5(8) . . . . ?
C2_12 C1_12 C6_12 C7_12 -180.0(9) . . . . ?
N16_2 C1_12 C6_12 C7_12 -6.3(13) . . . . ?
C4_12 C5_12 C6_12 C1_12 -0.8(13) . . . . ?
C4_12 C5_12 C6_12 C7_12 178.1(9) . . . . ?
C1_12 C6_12 C7_12 C8_12 116.9(10) . . . . ?
C5_12 C6_12 C7_12 C8_12 -62.0(12) . . . . ?
C3_12 C2_12 C1_13 C2_13 87(4) . . . . ?
C1_12 C2_12 C1_13 C2_13 -115(4) . . . . ?
C3_12 C2_12 C1_113 C2_113 -16(2) . . . . ?
C1_12 C2_12 C1_113 C2_113 172.3(13) . . . . ?
C12_2 N13_2 C1_14 C6_14 95.2(11) . . . . ?
C14_2 N13_2 C1_14 C6_14 -81.6(10) . . . . ?
C12_2 N13_2 C1_14 C2_14 -94.8(10) . . . . ?
C14_2 N13_2 C1_14 C2_14 88.4(10) . . . . ?
C6_14 C1_14 C2_14 C3_14 -3.9(12) . . . . ?
N13_2 C1_14 C2_14 C3_14 -173.4(7) . . . . ?
C6_14 C1_14 C2_14 C7_14 172.7(8) . . . . ?
N13_2 C1_14 C2_14 C7_14 3.1(12) . . . . ?
C1_14 C2_14 C3_14 C4_14 3.3(12) . . . . ?
C7_14 C2_14 C3_14 C4_14 -173.1(8) . . . . ?
C2_14 C3_14 C4_14 C5_14 -0.6(13) . . . . ?
C3_14 C4_14 C5_14 C6_14 -1.9(14) . . . . ?
C4_14 C5_14 C6_14 C1_14 1.5(13) . . . . ?
C4_14 C5_14 C6_14 C1_19 -178(4) . . . . ?
C4_14 C5_14 C6_14 C1_119 176.7(17) . . . . ?
C2_14 C1_14 C6_14 C5_14 1.5(13) . . . . ?
N13_2 C1_14 C6_14 C5_14 170.9(8) . . . . ?
C2_14 C1_14 C6_14 C1_19 -179(3) . . . . ?
N13_2 C1_14 C6_14 C1_19 -10(3) . . . . ?
C2_14 C1_14 C6_14 C1_119 -173.5(18) . . . . ?
N13_2 C1_14 C6_14 C1_119 -4(2) . . . . ?
C3_14 C2_14 C7_14 C8_14 -4.6(13) . . . . ?
C1_14 C2_14 C7_14 C8_14 179.0(8) . . . . ?
C5_14 C6_14 C1_19 C2_19 -16(8) . . . . ?
C1_14 C6_14 C1_19 C2_19 165(5) . . . . ?
C5_14 C6_14 C1_119 C2_119 -67(3) . . . . ?
C1_14 C6_14 C1_119 C2_119 108(2) . . . . ?
C6_15 C1_15 C2_15 C3_15 0.0 . . . . ?
C1_15 C2_15 C3_15 C4_15 0.0 . . . . ?
C2_15 C3_15 C4_15 C5_15 0.0 . . . . ?
C3_15 C4_15 C5_15 C6_15 0.0 . . . . ?
C4_15 C5_15 C6_15 C1_15 0.0 . . . . ?
C2_15 C1_15 C6_15 C5_15 0.0 . . . . ?
C6_115 C1_115 C2_115 C3_115 0.0 . . . . ?
C1_115 C2_115 C3_115 C4_115 0.0 . . . . ?
C2_115 C3_115 C4_115 C5_115 0.0 . . . . ?
C3_115 C4_115 C5_115 C6_115 0.0 . . . . ?
C4_115 C5_115 C6_115 C1_115 0.0 . . . . ?
C2_115 C1_115 C6_115 C5_115 0.0 . . . . ?
C6_16 C1_16 C2_16 C3_16 0.6(15) . . . . ?
C1_16 C2_16 C3_16 C4_16 0.2(15) . . . . ?
C2_16 C3_16 C4_16 C5_16 -1.1(14) . . . . ?
C3_16 C4_16 C5_16 C6_16 1.2(14) . . . . ?
C4_16 C5_16 C6_16 C1_16 -0.5(14) . . . . ?
C2_16 C1_16 C6_16 C5_16 -0.4(15) . . . . ?
C6_17 C1_17 C2_17 C3_17 0.0 . . . . ?
C1_17 C2_17 C3_17 C4_17 0.0 . . . . ?
C2_17 C3_17 C4_17 C5_17 0.0 . . . . ?
C3_17 C4_17 C5_17 C6_17 0.0 . . . . ?
C4_17 C5_17 C6_17 C1_17 0.0 . . . . ?
C2_17 C1_17 C6_17 C5_17 0.0 . . . . ?
C6_117 C1_117 C2_117 C3_117 0.0 . . . . ?
C1_117 C2_117 C3_117 C4_117 0.0 . . . . ?
C2_117 C3_117 C4_117 C5_117 0.0 . . . . ?
C3_117 C4_117 C5_117 C6_117 0.0 . . . . ?
C4_117 C5_117 C6_117 C1_117 0.0 . . . . ?
C2_117 C1_117 C6_117 C5_117 0.0 . . . . ?
